data_4342687
loop_
_publ_author_name
'Hao, Yajuan'
'Feng, Lai'
'Xu, Wei'
'Gu, Zhenggen'
'Hu, Ziqi'
'Shi, Zujin'
'Slanina, Zden\<ek'
'Uhl\'ik, Filip'

_publ_section_title
;
 Sm@C2v(19138)-C76: A Non-IPR Cage Stabilized by a Divalent Metal Ion.
;
_journal_issue 9
_journal_name_full 'Inorganic chemistry'
_journal_page_first 4243
_journal_page_last 4248
_journal_paper_doi 10.1021/ic502911v
_journal_volume 54
_journal_year 2015
_chemical_formula_moiety 'SmC76, NiN4C36H44, 0.86(C6H6), 0.14(CHCl3)'
_chemical_formula_sum 'C114.75 H46.75 Cl2 N4 Ni Sm'
_chemical_formula_weight 1761.27
_chemical_name_common Sm@C76/NiOEP/0.86(bz)0.14(CF)
_chemical_name_systematic
;
 ?
;
_space_group_IT_number 5
_symmetry_cell_setting monoclinic
_symmetry_space_group_name_Hall 'C 2y'
_symmetry_space_group_name_H-M 'C 1 2 1'
_atom_sites_solution_hydrogens geom
_atom_sites_solution_primary direct
_atom_sites_solution_secondary difmap
_audit_creation_method SHELXL-97
_cell_angle_alpha 90.00
_cell_angle_beta 93.844(5)
_cell_angle_gamma 90.00
_cell_formula_units_Z 4
_cell_length_a 25.339(11)
_cell_length_b 14.944(6)
_cell_length_c 19.147(8)
_cell_measurement_temperature 90(2)
_cell_volume 7234(5)
_computing_cell_refinement 'Bruker SAINT'
_computing_data_collection 'Bruker APEX2'
_computing_data_reduction 'Bruker SAINT'
_computing_molecular_graphics 'Bruker SHELXTL'
_computing_publication_material 'Bruker SHELXTL'
_computing_structure_refinement 'SHELXL-97 (Sheldrick, 1997)'
_computing_structure_solution 'SHELXS-97 (Sheldrick, 2008)'
_diffrn_ambient_temperature 90(2)
_diffrn_measured_fraction_theta_full 0.994
_diffrn_measured_fraction_theta_max 0.994
_diffrn_radiation_monochromator graphite
_diffrn_radiation_source 'fine-focus sealed tube'
_diffrn_radiation_type MoK\a
_diffrn_radiation_wavelength 0.71073
_diffrn_reflns_av_R_equivalents 0.0467
_diffrn_reflns_av_sigmaI/netI 0.0606
_diffrn_reflns_limit_h_max 35
_diffrn_reflns_limit_h_min -35
_diffrn_reflns_limit_k_max 20
_diffrn_reflns_limit_k_min -20
_diffrn_reflns_limit_l_max 26
_diffrn_reflns_limit_l_min -26
_diffrn_reflns_number 42582
_diffrn_reflns_theta_full 29.57
_diffrn_reflns_theta_max 29.57
_diffrn_reflns_theta_min 4.11
_exptl_absorpt_coefficient_mu 1.203
_exptl_absorpt_correction_T_max 0.8691
_exptl_absorpt_correction_T_min 0.7294
_exptl_absorpt_correction_type multi-scan
_exptl_absorpt_process_details 'SADABS (Sheldrick 1996)'
_exptl_crystal_colour black
_exptl_crystal_density_diffrn 1.617
_exptl_crystal_density_method 'not measured'
_exptl_crystal_description block
_exptl_crystal_F_000 3549
_exptl_crystal_size_max 0.28
_exptl_crystal_size_mid 0.15
_exptl_crystal_size_min 0.12
_platon_squeeze_details
;
;
_refine_diff_density_max 1.181
_refine_diff_density_min -1.767
_refine_diff_density_rms 0.161
_refine_ls_abs_structure_details 'Flack H D (1983), Acta Cryst. A39, 876-881'
_refine_ls_abs_structure_Flack 0.47(2)
_refine_ls_extinction_method none
_refine_ls_goodness_of_fit_ref 1.034
_refine_ls_hydrogen_treatment constr
_refine_ls_matrix_type full
_refine_ls_number_parameters 1456
_refine_ls_number_reflns 19765
_refine_ls_number_restraints 5556
_refine_ls_restrained_S_all 0.986
_refine_ls_R_factor_all 0.1326
_refine_ls_R_factor_gt 0.1201
_refine_ls_shift/su_max 0.007
_refine_ls_shift/su_mean 0.000
_refine_ls_structure_factor_coef Fsqd
_refine_ls_weighting_details 'calc w=1/[\s^2^(Fo^2^)+(0.1063P)^2^+134.4013P] where P=(Fo^2^+2Fc^2^)/3'
_refine_ls_weighting_scheme calc
_refine_ls_wR_factor_gt 0.2990
_refine_ls_wR_factor_ref 0.3076
_reflns_number_gt 16996
_reflns_number_total 19765
_reflns_threshold_expression >2sigma(I)
_cod_data_source_file ic502911v_si_002.cif
_cod_data_source_block ms0008a_sq_d
_cod_depositor_comments
;
The following automatic conversions were performed:

'_symmetry_cell_setting' value 'Monoclinic' changed to 'monoclinic'
according to
/usr/data/users/saulius/crontab/automatic-downloads/rss-feeds/ACS/lib/dictionaries/cif_core.dic
dictionary named 'cif_core.dic' version 2.4.2 from 2011-04-26.

Automatic conversion script
Id: cif_fix_values 3105 2015-03-04 15:46:00Z robertas 

 Adding full bibliography for 4342687.cif.
;
_cod_original_sg_symbol_H-M 'C 2'
_cod_database_code 4342687

loop_
_symmetry_equiv_pos_as_xyz
'x, y, z'
'-x, y, -z'
'x+1/2, y+1/2, z'
'-x+1/2, y+1/2, -z'

loop_
_atom_site_label
_atom_site_type_symbol
_atom_site_fract_x
_atom_site_fract_y
_atom_site_fract_z
_atom_site_U_iso_or_equiv
_atom_site_adp_type
_atom_site_occupancy
_atom_site_symmetry_multiplicity
_atom_site_calc_flag
_atom_site_refinement_flags
_atom_site_disorder_assembly
_atom_site_disorder_group
Ni1 Ni 0.02129(3) 0.61275(11) 0.41732(4) 0.01934(17) Uani 1 1 d . . .
N01 N 0.07717(17) 0.6121(5) 0.4936(2) 0.0230(9) Uani 1 1 d U A .
N02 N -0.03256(17) 0.6105(5) 0.3386(2) 0.0222(9) Uani 1 1 d U A .
N03 N 0.02244(19) 0.4830(4) 0.4146(3) 0.0149(10) Uani 1 1 d U A .
N04 N 0.0231(3) 0.7436(5) 0.4180(4) 0.0362(18) Uani 1 1 d U A .
C01P C 0.1016(2) 0.6866(6) 0.5231(4) 0.0276(15) Uani 1 1 d U . .
C02P C 0.09104(13) 0.7707(3) 0.5093(2) 0.0311(17) Uani 1 1 d U A .
H02P H 0.1097 0.8149 0.5366 0.037 Uiso 1 1 calc R . .
C03P C 0.05405(13) 0.7991(3) 0.4569(2) 0.043(2) Uani 1 1 d RU . .
C04P C 0.04374(13) 0.8930(3) 0.4451(2) 0.061(3) Uani 1 1 d RDU A .
C05P C 0.00560(13) 0.8891(3) 0.3862(2) 0.0381(11) Uani 1 1 d RDU . .
C06P C -0.00587(13) 0.8040(3) 0.3725(2) 0.046(2) Uani 1 1 d RU A .
C07P C -0.04317(13) 0.7714(3) 0.3221(2) 0.047(2) Uani 1 1 d RU . .
H07P H -0.0629 0.8159 0.2964 0.057 Uiso 1 1 d R . .
C08P C -0.0557(3) 0.6842(5) 0.3031(5) 0.0282(15) Uani 1 1 d U A .
C09P C -0.0904(3) 0.6573(6) 0.2443(5) 0.0319(16) Uani 1 1 d U . .
C10P C -0.0909(3) 0.5673(6) 0.2468(4) 0.0266(14) Uani 1 1 d U A .
C11P C -0.0540(3) 0.5391(6) 0.3045(3) 0.0252(15) Uani 1 1 d U . .
C12P C -0.0436(2) 0.4507(4) 0.3188(3) 0.0139(10) Uani 1 1 d U A .
H12P H -0.0623 0.4058 0.2922 0.017 Uiso 1 1 calc R . .
C13P C -0.0066(2) 0.4259(5) 0.3709(3) 0.0210(13) Uani 1 1 d U . .
C14P C 0.0083(3) 0.3298(5) 0.3839(5) 0.0381(11) Uani 1 1 d DU A .
C15P C 0.0453(2) 0.3317(4) 0.4368(4) 0.0244(13) Uani 1 1 d DU . .
C16P C 0.0541(2) 0.4246(5) 0.4578(3) 0.0194(12) Uani 1 1 d U A .
C17P C 0.0912(3) 0.4487(5) 0.5080(3) 0.0251(14) Uani 1 1 d U . .
H17P H 0.1102 0.4030 0.5333 0.030 Uiso 1 1 calc R A .
C18P C 0.1034(3) 0.5402(5) 0.5251(3) 0.0211(12) Uani 1 1 d U A .
C19P C 0.1442(3) 0.5665(6) 0.5763(4) 0.0297(16) Uani 1 1 d U . .
C20P C 0.1442(3) 0.6583(6) 0.5746(4) 0.0294(16) Uani 1 1 d U A .
C21P C 0.1828(3) 0.7208(7) 0.6127(6) 0.045(2) Uani 1 1 d U . .
H21A H 0.2001 0.6897 0.6538 0.054 Uiso 1 1 calc R A .
H21B H 0.1635 0.7732 0.6298 0.054 Uiso 1 1 calc R . .
C22P C 0.2260(4) 0.7534(8) 0.5637(6) 0.0505(16) Uani 1 1 d U A .
H22A H 0.2508 0.7934 0.5898 0.076 Uiso 1 1 calc R . .
H22B H 0.2091 0.7856 0.5236 0.076 Uiso 1 1 calc R . .
H22C H 0.2453 0.7016 0.5469 0.076 Uiso 1 1 calc R . .
C23P C 0.1810(3) 0.5038(7) 0.6147(4) 0.0334(18) Uani 1 1 d U A .
H23A H 0.1619 0.4480 0.6247 0.040 Uiso 1 1 calc R . .
H23B H 0.1936 0.5310 0.6600 0.040 Uiso 1 1 calc R . .
C24P C 0.2290(4) 0.4812(9) 0.5724(6) 0.0505(16) Uani 1 1 d U . .
H24A H 0.2526 0.4402 0.5996 0.076 Uiso 1 1 calc R A .
H24B H 0.2482 0.5363 0.5627 0.076 Uiso 1 1 calc R . .
H24C H 0.2168 0.4527 0.5282 0.076 Uiso 1 1 calc R . .
C25P C 0.0742(3) 0.2548(5) 0.4723(5) 0.0308(16) Uani 1 1 d DU A .
H25A H 0.0536 0.1992 0.4632 0.037 Uiso 1 1 calc R . .
H25B H 0.0769 0.2652 0.5235 0.037 Uiso 1 1 calc R . .
C26P C 0.1297(3) 0.2426(5) 0.4469(5) 0.0368(19) Uani 1 1 d DU . .
H26A H 0.1468 0.1911 0.4706 0.055 Uiso 1 1 calc R A .
H26B H 0.1507 0.2966 0.4575 0.055 Uiso 1 1 calc R . .
H26C H 0.1272 0.2323 0.3962 0.055 Uiso 1 1 calc R . .
C27P C -0.0156(4) 0.2578(6) 0.3381(6) 0.0524(17) Uani 1 1 d DU . .
H27A H -0.0537 0.2707 0.3283 0.063 Uiso 1 1 calc R A .
H27B H -0.0126 0.2002 0.3636 0.063 Uiso 1 1 calc R . .
C28P C 0.0101(4) 0.2479(7) 0.2691(6) 0.053(3) Uani 1 1 d DU A .
H28A H -0.0060 0.1976 0.2428 0.080 Uiso 1 1 calc R . .
H28B H 0.0481 0.2369 0.2783 0.080 Uiso 1 1 calc R . .
H28C H 0.0049 0.3030 0.2417 0.080 Uiso 1 1 calc R . .
C29P C -0.1189(3) 0.5031(7) 0.1963(4) 0.0344(18) Uani 1 1 d U . .
H29A H -0.1474 0.5354 0.1688 0.041 Uiso 1 1 calc R A .
H29B H -0.1357 0.4555 0.2232 0.041 Uiso 1 1 calc R . .
C30P C -0.0809(4) 0.4584(6) 0.1443(4) 0.0307(16) Uani 1 1 d U A .
H30A H -0.1008 0.4149 0.1147 0.046 Uiso 1 1 calc R . .
H30B H -0.0519 0.4279 0.1712 0.046 Uiso 1 1 calc R . .
H30C H -0.0664 0.5047 0.1148 0.046 Uiso 1 1 calc R . .
C31P C -0.1192(3) 0.7206(6) 0.1953(6) 0.0376(19) Uani 1 1 d U A .
H31A H -0.1344 0.7694 0.2225 0.045 Uiso 1 1 calc R . .
H31B H -0.1488 0.6886 0.1699 0.045 Uiso 1 1 calc R . .
C32P C -0.0840(4) 0.7605(8) 0.1429(6) 0.050(3) Uani 1 1 d U . .
H32A H -0.1052 0.7989 0.1103 0.075 Uiso 1 1 calc R A .
H32B H -0.0679 0.7124 0.1169 0.075 Uiso 1 1 calc R . .
H32C H -0.0562 0.7962 0.1676 0.075 Uiso 1 1 calc R . .
C33P C -0.0142(4) 0.9734(6) 0.3519(7) 0.0524(17) Uani 1 1 d DU A .
H33A H -0.0045 1.0250 0.3825 0.063 Uiso 1 1 calc R . .
H33B H -0.0532 0.9712 0.3450 0.063 Uiso 1 1 calc R . .
C34P C 0.0095(5) 0.9857(10) 0.2812(8) 0.090(6) Uani 1 1 d DU . .
H34A H -0.0059 1.0390 0.2579 0.135 Uiso 1 1 calc R A .
H34B H 0.0017 0.9330 0.2520 0.135 Uiso 1 1 calc R . .
H34C H 0.0479 0.9932 0.2885 0.135 Uiso 1 1 calc R . .
C35P C 0.0751(4) 0.9700(9) 0.4751(11) 0.093(5) Uani 1 1 d DU . .
H35A H 0.0784 0.9636 0.5267 0.111 Uiso 1 1 calc R A .
H35B H 0.0552 1.0258 0.4641 0.111 Uiso 1 1 calc R . .
C36P C 0.1306(5) 0.9794(12) 0.4488(11) 0.098(6) Uani 1 1 d DU A .
H36A H 0.1488 1.0299 0.4725 0.147 Uiso 1 1 calc R . .
H36B H 0.1278 0.9899 0.3982 0.147 Uiso 1 1 calc R . .
H36C H 0.1507 0.9243 0.4590 0.147 Uiso 1 1 calc R . .
C01B C 0.0429(4) 0.6282(8) 0.1021(6) 0.074(3) Uani 0.671(3) 1 d PDU A 21
C02B C 0.0680(5) 0.5816(8) 0.0497(7) 0.082(4) Uani 0.671(3) 1 d PDU A 21
C03B C 0.1004(5) 0.6442(9) 0.0149(7) 0.073(3) Uani 0.671(3) 1 d PDU A 21
C04B C 0.0926(5) 0.7303(8) 0.0464(7) 0.068(3) Uani 0.671(3) 1 d PDU A 21
C05B C 0.0592(5) 0.7167(7) 0.0985(6) 0.081(4) Uani 0.671(3) 1 d PDU A 21
C06B C 0.0646(5) 0.7556(8) 0.1641(7) 0.081(4) Uani 0.671(3) 1 d PDU A 21
C07B C 0.0518(5) 0.6878(9) 0.2121(7) 0.070(3) Uani 0.671(3) 1 d PDU A 21
C08B C 0.0381(4) 0.6100(8) 0.1739(6) 0.058(3) Uani 0.671(3) 1 d PDU A 21
C09B C 0.0579(6) 0.5219(10) 0.1911(7) 0.065(2) Uani 0.671(3) 1 d PDU A 21
C10B C 0.0804(8) 0.4616(13) 0.1426(8) 0.082(4) Uani 0.671(3) 1 d PDU A 21
C11B C 0.0877(7) 0.4976(12) 0.0758(8) 0.079(3) Uani 0.671(3) 1 d PDU A 21
C12B C 0.1335(5) 0.4669(11) 0.0410(7) 0.077(3) Uani 0.671(3) 1 d PDU A 21
C13B C 0.1634(6) 0.5268(9) -0.0010(6) 0.074(3) Uani 0.671(3) 1 d PDU A 21
C14B C 0.1480(5) 0.6193(9) -0.0127(6) 0.072(3) Uani 0.671(3) 1 d PDU A 21
C15B C 0.1893(5) 0.6850(9) -0.0051(6) 0.061(3) Uani 0.671(3) 1 d PDU A 21
C16B C 0.1850(5) 0.7706(9) 0.0279(7) 0.076(3) Uani 0.671(3) 1 d PDU A 21
C17B C 0.1354(6) 0.7914(10) 0.0593(7) 0.082(4) Uani 0.671(3) 1 d PDU A 21
C18B C 0.1428(7) 0.8353(13) 0.1243(8) 0.082(4) Uani 0.671(3) 1 d PDU A 21
C19B C 0.1069(6) 0.8183(12) 0.1772(8) 0.090(4) Uani 0.671(3) 1 d PDU A 21
C20B C 0.1282(7) 0.8194(12) 0.2513(8) 0.095(4) Uani 0.671(3) 1 d PDU A 21
C21B C 0.1118(5) 0.7521(10) 0.2983(8) 0.081(4) Uani 0.671(3) 1 d PDU A 21
C22B C 0.0762(5) 0.6844(9) 0.2776(8) 0.076(4) Uani 0.671(3) 1 d PDU A 21
C23B C 0.0864(4) 0.5988(8) 0.3069(7) 0.059(3) Uani 0.671(3) 1 d PDU A 21
C24B C 0.0780(5) 0.5207(9) 0.2651(6) 0.065(2) Uani 0.671(3) 1 d PDU A 21
C25B C 0.1157(5) 0.4571(7) 0.2912(6) 0.054(3) Uani 0.671(3) 1 d PDU A 21
C26B C 0.1352(6) 0.3976(10) 0.2511(8) 0.068(3) Uani 0.671(3) 1 d PDU A 21
C27B C 0.1163(5) 0.3968(10) 0.1770(8) 0.070(4) Uani 0.671(3) 1 d PDU A 21
C28B C 0.1601(6) 0.3713(9) 0.1369(6) 0.070(3) Uani 0.671(3) 1 d PDU A 21
C29B C 0.1701(6) 0.4046(10) 0.0742(7) 0.075(4) Uani 0.671(3) 1 d PDU A 21
C30B C 0.2216(5) 0.4257(10) 0.0531(8) 0.079(3) Uani 0.671(3) 1 d PDU A 21
C31B C 0.2174(5) 0.5003(10) 0.0072(7) 0.086(4) Uani 0.671(3) 1 d PDU A 21
C32B C 0.2616(6) 0.5643(9) 0.0077(8) 0.068(3) Uani 0.671(3) 1 d PDU A 21
C33B C 0.2452(6) 0.6591(9) 0.0015(6) 0.076(4) Uani 0.671(3) 1 d PDU A 21
C34B C 0.2742(5) 0.7299(10) 0.0383(7) 0.071(3) Uani 0.671(3) 1 d PDU A 21
C35B C 0.2367(6) 0.7980(9) 0.0551(7) 0.075(4) Uani 0.671(3) 1 d PDU A 21
C36B C 0.2381(6) 0.8473(10) 0.1144(7) 0.073(3) Uani 0.671(3) 1 d PDU A 21
C37B C 0.1931(5) 0.8695(11) 0.1534(9) 0.080(4) Uani 0.671(3) 1 d PDU A 21
C38B C 0.2099(6) 0.8703(11) 0.2254(8) 0.077(3) Uani 0.671(3) 1 d PDU A 21
C39B C 0.1805(6) 0.8456(12) 0.2777(9) 0.089(4) Uani 0.671(3) 1 d PDU A 21
C40B C 0.1956(6) 0.7945(12) 0.3375(9) 0.090(4) Uani 0.671(3) 1 d PDU A 21
C41B C 0.1530(6) 0.7355(10) 0.3508(8) 0.084(4) Uani 0.671(3) 1 d PDU A 21
C42B C 0.1692(6) 0.6496(9) 0.3795(8) 0.068(3) Uani 0.671(3) 1 d PDU A 21
C43B C 0.1294(5) 0.5843(8) 0.3556(6) 0.073(3) Uani 0.671(3) 1 d PDU A 21
C44B C 0.1481(5) 0.4960(9) 0.3469(7) 0.073(3) Uani 0.671(3) 1 d PDU A 21
C45B C 0.2040(8) 0.4744(13) 0.3570(10) 0.079(4) Uani 0.671(3) 1 d PDU A 21
C46B C 0.2245(6) 0.4104(13) 0.3094(9) 0.080(3) Uani 0.671(3) 1 d PDU A 21
C47B C 0.1907(6) 0.3731(10) 0.2574(7) 0.075(3) Uani 0.671(3) 1 d PDU A 21
C48B C 0.2074(5) 0.3559(10) 0.1854(9) 0.071(4) Uani 0.671(3) 1 d PDU A 21
C49B C 0.2587(6) 0.3718(14) 0.1668(9) 0.081(4) Uani 0.671(3) 1 d PDU A 21
C50B C 0.2694(7) 0.4144(13) 0.1006(9) 0.083(4) Uani 0.671(3) 1 d PDU A 21
C51B C 0.3142(5) 0.4735(8) 0.0943(7) 0.074(3) Uani 0.671(3) 1 d PDU A 21
C52B C 0.3058(5) 0.5538(9) 0.0511(7) 0.072(3) Uani 0.671(3) 1 d PDU A 21
C53B C 0.3365(5) 0.6267(8) 0.0851(7) 0.067(3) Uani 0.671(3) 1 d PDU A 21
C54B C 0.3198(6) 0.7202(11) 0.0928(8) 0.074(3) Uani 0.671(3) 1 d PDU A 21
C55B C 0.3216(6) 0.7751(10) 0.1546(9) 0.073(3) Uani 0.671(3) 1 d PDU A 21
C56B C 0.2820(5) 0.8357(9) 0.1629(9) 0.068(3) Uani 0.671(3) 1 d PDU A 21
C57B C 0.2645(6) 0.8494(11) 0.2324(8) 0.089(4) Uani 0.671(3) 1 d PDU A 21
C58B C 0.2853(7) 0.7989(12) 0.2871(9) 0.086(4) Uani 0.671(3) 1 d PDU A 21
C59B C 0.2529(7) 0.7724(13) 0.3425(11) 0.091(4) Uani 0.671(3) 1 d PDU A 21
C60B C 0.2644(6) 0.6907(9) 0.3781(9) 0.085(4) Uani 0.671(3) 1 d PDU A 21
C61B C 0.2207(5) 0.6337(10) 0.3926(8) 0.078(3) Uani 0.671(3) 1 d PDU A 21
C62B C 0.2377(6) 0.5422(10) 0.3887(8) 0.079(4) Uani 0.671(3) 1 d PDU A 21
C63B C 0.2925(6) 0.5424(9) 0.3718(8) 0.086(4) Uani 0.671(3) 1 d PDU A 21
C64B C 0.3117(6) 0.4814(10) 0.3264(7) 0.082(4) Uani 0.671(3) 1 d PDU A 21
C65B C 0.2812(5) 0.4113(10) 0.2907(8) 0.075(4) Uani 0.671(3) 1 d PDU A 21
C66B C 0.3007(5) 0.3980(9) 0.2243(7) 0.063(3) Uani 0.671(3) 1 d PDU A 21
C67B C 0.3438(5) 0.4587(10) 0.2182(6) 0.059(3) Uani 0.671(3) 1 d PDU A 21
C68B C 0.3502(5) 0.4974(9) 0.1543(7) 0.068(3) Uani 0.671(3) 1 d PDU A 21
C69B C 0.3637(5) 0.5914(9) 0.1484(7) 0.074(3) Uani 0.671(3) 1 d PDU A 21
C70B C 0.3717(5) 0.6430(10) 0.2093(7) 0.068(3) Uani 0.671(3) 1 d PDU A 21
C71B C 0.3668(5) 0.6022(10) 0.2759(7) 0.071(3) Uani 0.671(3) 1 d PDU A 21
C72B C 0.3504(5) 0.5092(10) 0.2806(8) 0.078(4) Uani 0.671(3) 1 d PDU A 21
C73B C 0.3445(5) 0.6657(10) 0.3196(7) 0.073(4) Uani 0.671(3) 1 d PDU A 21
C74B C 0.3093(5) 0.6335(10) 0.3653(7) 0.078(4) Uani 0.671(3) 1 d PDU A 21
C75B C 0.3354(5) 0.7459(10) 0.2814(8) 0.074(3) Uani 0.671(3) 1 d PDU A 21
C76B C 0.3525(5) 0.7316(10) 0.2137(8) 0.075(3) Uani 0.671(3) 1 d PDU A 21
C01E C 0.0535(11) 0.5570(14) 0.0902(12) 0.0760(7) Uani 0.329(3) 1 d PDU A 22
C02E C 0.0808(10) 0.5962(14) 0.0349(14) 0.0760(7) Uani 0.329(3) 1 d PDU A 22
C03E C 0.0871(12) 0.6894(16) 0.0490(15) 0.0760(7) Uani 0.329(3) 1 d PDU A 22
C04E C 0.0597(12) 0.7112(16) 0.1090(12) 0.0760(7) Uani 0.329(3) 1 d PDU A 22
C05E C 0.0422(12) 0.6290(14) 0.1345(11) 0.0760(7) Uani 0.329(3) 1 d PDU A 22
C06E C 0.0505(13) 0.6020(14) 0.2049(11) 0.0760(7) Uani 0.329(3) 1 d PDU A 22
C07E C 0.0623(14) 0.5104(17) 0.2082(12) 0.0760(7) Uani 0.329(3) 1 d PDU A 22
C08E C 0.0668(12) 0.4854(18) 0.1373(12) 0.0760(7) Uani 0.329(3) 1 d PDU A 22
C09E C 0.1115(11) 0.433(2) 0.1184(13) 0.0760(7) Uani 0.329(3) 1 d PDU A 22
C10E C 0.1379(11) 0.454(2) 0.0563(16) 0.0760(7) Uani 0.329(3) 1 d PDU A 22
C11E C 0.1230(10) 0.5356(16) 0.0213(17) 0.0760(7) Uani 0.329(3) 1 d PDU A 22
C12E C 0.1653(8) 0.5860(15) -0.0096(19) 0.0760(7) Uani 0.329(3) 1 d PDU A 22
C13E C 0.1692(9) 0.6820(16) -0.003(2) 0.0760(7) Uani 0.329(3) 1 d PDU A 22
C14E C 0.1306(10) 0.7370(16) 0.0259(16) 0.0760(7) Uani 0.329(3) 1 d PDU A 22
C15E C 0.1467(10) 0.811(2) 0.0696(14) 0.0760(7) Uani 0.329(3) 1 d PDU A 22
C16E C 0.1256(11) 0.828(2) 0.1359(13) 0.0760(7) Uani 0.329(3) 1 d PDU A 22
C17E C 0.0849(14) 0.769(2) 0.1601(12) 0.0760(7) Uani 0.329(3) 1 d PDU A 22
C18E C 0.0845(13) 0.7537(18) 0.2329(13) 0.0760(7) Uani 0.329(3) 1 d PDU A 22
C19E C 0.0691(14) 0.6671(16) 0.2549(13) 0.0760(7) Uani 0.329(3) 1 d PDU A 22
C20E C 0.0998(10) 0.6291(14) 0.3160(14) 0.066(4) Uani 0.329(3) 1 d PDU A 22
C21E C 0.1106(8) 0.5345(13) 0.3205(11) 0.056(4) Uani 0.329(3) 1 d PDU A 22
C22E C 0.0955(10) 0.4765(16) 0.2632(12) 0.066(4) Uani 0.329(3) 1 d PDU A 22
C23E C 0.1328(11) 0.410(2) 0.2486(13) 0.069(4) Uani 0.329(3) 1 d PDU A 22
C24E C 0.1396(10) 0.385(2) 0.1771(11) 0.069(4) Uani 0.329(3) 1 d PDU A 22
C25E C 0.1937(9) 0.354(2) 0.1816(11) 0.0760(7) Uani 0.329(3) 1 d PDU A 22
C26E C 0.2200(9) 0.370(2) 0.1251(13) 0.0760(7) Uani 0.329(3) 1 d PDU A 22
C27E C 0.1909(9) 0.416(2) 0.0662(17) 0.0760(7) Uani 0.329(3) 1 d PDU A 22
C28E C 0.2279(10) 0.4656(18) 0.0276(16) 0.0760(7) Uani 0.329(3) 1 d PDU A 22
C29E C 0.2162(9) 0.5457(16) -0.0024(19) 0.0760(7) Uani 0.329(3) 1 d PDU A 22
C30E C 0.2523(8) 0.6200(17) -0.0012(17) 0.0760(7) Uani 0.329(3) 1 d PDU A 22
C31E C 0.2241(9) 0.7039(16) -0.0032(17) 0.0760(7) Uani 0.329(3) 1 d PDU A 22
C32E C 0.2420(10) 0.780(2) 0.0395(17) 0.0760(7) Uani 0.329(3) 1 d PDU A 22
C33E C 0.2020(9) 0.832(2) 0.0747(14) 0.0760(7) Uani 0.329(3) 1 d PDU A 22
C34E C 0.2134(9) 0.871(2) 0.1429(12) 0.0760(7) Uani 0.329(3) 1 d PDU A 22
C35E C 0.1657(9) 0.873(2) 0.1800(11) 0.0760(7) Uani 0.329(3) 1 d PDU A 22
C36E C 0.1628(10) 0.854(2) 0.2480(12) 0.0760(7) Uani 0.329(3) 1 d PDU A 22
C37E C 0.1254(11) 0.795(2) 0.2799(15) 0.0760(7) Uani 0.329(3) 1 d PDU A 22
C38E C 0.1535(12) 0.749(2) 0.333(2) 0.0760(7) Uani 0.329(3) 1 d PDU A 22
C39E C 0.1417(11) 0.6698(15) 0.3581(17) 0.0760(7) Uani 0.329(3) 1 d PDU A 22
C40E C 0.1793(9) 0.6057(16) 0.3856(18) 0.0760(7) Uani 0.329(3) 1 d PDU A 22
C41E C 0.1598(9) 0.5209(16) 0.3621(17) 0.0760(7) Uani 0.329(3) 1 d PDU A 22
C42E C 0.2012(9) 0.457(2) 0.348(2) 0.0760(7) Uani 0.329(3) 1 d PDU A 22
C43E C 0.1799(9) 0.396(2) 0.2936(13) 0.0760(7) Uani 0.329(3) 1 d PDU A 22
C44E C 0.2201(8) 0.364(2) 0.2502(12) 0.0760(7) Uani 0.329(3) 1 d PDU A 22
C45E C 0.2754(12) 0.392(2) 0.2604(13) 0.0760(7) Uani 0.329(3) 1 d PDU A 22
C46E C 0.3008(12) 0.409(2) 0.1961(12) 0.0760(7) Uani 0.329(3) 1 d PDU A 22
C47E C 0.2753(11) 0.398(2) 0.1305(13) 0.0760(7) Uani 0.329(3) 1 d PDU A 22
C48E C 0.2796(10) 0.463(2) 0.0703(16) 0.0760(7) Uani 0.329(3) 1 d PDU A 22
C49E C 0.3152(13) 0.5332(18) 0.0721(17) 0.0760(7) Uani 0.329(3) 1 d PDU A 22
C50E C 0.3046(10) 0.6195(17) 0.0381(15) 0.0760(7) Uani 0.329(3) 1 d PDU A 22
C51E C 0.3248(12) 0.7004(16) 0.0723(14) 0.0760(7) Uani 0.329(3) 1 d PDU A 22
C52E C 0.2898(10) 0.778(2) 0.0759(14) 0.0760(7) Uani 0.329(3) 1 d PDU A 22
C53E C 0.2985(11) 0.824(2) 0.1418(12) 0.0760(7) Uani 0.329(3) 1 d PDU A 22
C54E C 0.2619(10) 0.859(3) 0.1895(12) 0.0760(7) Uani 0.329(3) 1 d PDU A 22
C55E C 0.2601(9) 0.853(3) 0.2644(13) 0.0760(7) Uani 0.329(3) 1 d PDU A 22
C56E C 0.2113(9) 0.847(2) 0.2893(15) 0.0760(7) Uani 0.329(3) 1 d PDU A 22
C57E C 0.2040(10) 0.786(2) 0.3465(18) 0.0760(7) Uani 0.329(3) 1 d PDU A 22
C58E C 0.2449(9) 0.7314(19) 0.370(2) 0.0760(7) Uani 0.329(3) 1 d PDU A 22
C59E C 0.2334(9) 0.6422(16) 0.392(2) 0.0760(7) Uani 0.329(3) 1 d PDU A 22
C60E C 0.2712(10) 0.5724(15) 0.3846(18) 0.0760(7) Uani 0.329(3) 1 d PDU A 22
C61E C 0.2514(9) 0.4839(18) 0.3639(18) 0.0760(7) Uani 0.329(3) 1 d PDU A 22
C62E C 0.2907(10) 0.4406(18) 0.3240(14) 0.0760(7) Uani 0.329(3) 1 d PDU A 22
C63E C 0.3330(11) 0.5063(17) 0.3194(14) 0.0760(7) Uani 0.329(3) 1 d PDU A 22
C64E C 0.3577(14) 0.5197(18) 0.2579(12) 0.0760(7) Uani 0.329(3) 1 d PDU A 22
C65E C 0.3427(14) 0.481(2) 0.1922(12) 0.0760(7) Uani 0.329(3) 1 d PDU A 22
C66E C 0.3531(13) 0.5410(17) 0.1365(12) 0.0760(7) Uani 0.329(3) 1 d PDU A 22
C67E C 0.3724(13) 0.6215(15) 0.1696(12) 0.0760(7) Uani 0.329(3) 1 d PDU A 22
C68E C 0.3562(12) 0.7013(16) 0.1387(12) 0.0760(7) Uani 0.329(3) 1 d PDU A 22
C69E C 0.3403(13) 0.776(2) 0.1806(11) 0.0760(7) Uani 0.329(3) 1 d PDU A 22
C70E C 0.3454(12) 0.7705(18) 0.2520(12) 0.0760(7) Uani 0.329(3) 1 d PDU A 22
C71E C 0.3619(11) 0.6883(16) 0.2816(13) 0.076(4) Uani 0.329(3) 1 d PDU A 22
C72E C 0.3735(12) 0.6092(16) 0.2429(12) 0.073(5) Uani 0.329(3) 1 d PDU A 22
C73E C 0.3336(11) 0.6748(14) 0.3414(15) 0.078(5) Uani 0.329(3) 1 d PDU A 22
C74E C 0.3208(10) 0.5883(15) 0.3547(16) 0.075(4) Uani 0.329(3) 1 d PDU A 22
C75E C 0.3006(10) 0.7484(17) 0.3521(15) 0.086(4) Uani 0.329(3) 1 d PDU A 22
C76E C 0.3080(10) 0.806(2) 0.2954(14) 0.091(5) Uani 0.329(3) 1 d PDU A 22
Sm2 Sm 0.14552(16) 0.6034(7) 0.1336(2) 0.0581(17) Uani 0.253(3) 1 d PU A 4
Sm3 Sm 0.14151(10) 0.5752(3) 0.14727(16) 0.0200(10) Uani 0.223(6) 1 d PU A 4
Sm1 Sm 0.13710(5) 0.6317(2) 0.1608(2) 0.0619(10) Uani 0.376(6) 1 d PU A 4
Sm4 Sm 0.1565(9) 0.5274(15) 0.1945(12) 0.197(8) Uiso 0.114(4) 1 d PU A 4
Sm5 Sm 0.26493(16) 0.5886(6) 0.2575(2) 0.077(9) Uiso 0.034(3) 1 d P A 4
Cl01 Cl 0.35553(16) 0.5798(6) -0.1404(2) 0.047(4) Uani 0.154(4) 1 d PRU B 4
Cl02 Cl 0.32941(16) 0.5768(6) -0.2918(2) 0.053(4) Uani 0.154(4) 1 d PRU B 4
Cl03 Cl 0.24473(16) 0.5858(6) -0.1950(2) 0.053(4) Uani 0.154(4) 1 d PRU B 4
C11S C 0.31074(16) 0.6169(6) -0.2097(2) 0.068(7) Uani 0.154(4) 1 d PRU B 4
H11S H 0.3125 0.6898 -0.2110 0.082 Uiso 0.154(4) 1 d PR B 4
Cl31 Cl 0.25167(16) 0.6211(6) -0.1959(2) 0.038(2) Uani 0.309(9) 1 d PRU C 5
Cl32 Cl 0.34266(16) 0.6216(6) -0.2827(2) 0.117(6) Uani 0.309(9) 1 d PRU C 5
Cl33 Cl 0.35927(16) 0.6308(6) -0.1299(2) 0.104(6) Uani 0.309(9) 1 d PRU C 5
C31S C 0.31865(16) 0.5884(6) -0.2016(2) 0.068(6) Uani 0.309(9) 1 d PRU C 5
H31S H 0.3202 0.5156 -0.1990 0.081 Uiso 0.309(9) 1 d PR C 5
C41S C 0.2815(4) 0.6206(13) -0.1631(5) 0.060(4) Uani 0.376(8) 1 d PGU D 6
H41S H 0.2547 0.6219 -0.1306 0.073 Uiso 0.376(8) 1 calc PR D 6
C42S C 0.2677(3) 0.6105(13) -0.2341(6) 0.060(5) Uani 0.376(8) 1 d PGU D 6
H42S H 0.2316 0.6048 -0.2502 0.072 Uiso 0.376(8) 1 calc PR D 6
C43S C 0.3068(4) 0.6087(13) -0.2817(4) 0.076(5) Uani 0.376(8) 1 d PGU D 6
H43S H 0.2974 0.6017 -0.3302 0.092 Uiso 0.376(8) 1 calc PR D 6
C44S C 0.3597(4) 0.6170(13) -0.2581(5) 0.076(5) Uani 0.376(8) 1 d PGU D 6
H44S H 0.3864 0.6158 -0.2906 0.092 Uiso 0.376(8) 1 calc PR D 6
C45S C 0.3734(3) 0.6272(13) -0.1871(6) 0.064(6) Uani 0.376(8) 1 d PGU D 6
H45S H 0.4096 0.6329 -0.1710 0.077 Uiso 0.376(8) 1 calc PR D 6
C46S C 0.3343(4) 0.6290(13) -0.1395(4) 0.060(4) Uani 0.376(8) 1 d PGU D 6
H46S H 0.3437 0.6359 -0.0910 0.073 Uiso 0.376(8) 1 calc PR D 6
Cl51 Cl 0.3258(4) 0.6315(15) -0.2927(4) 0.065(4) Uani 0.160(8) 1 d PRU E 7
Cl52 Cl 0.3685(4) 0.6134(14) -0.1473(5) 0.065(4) Uani 0.160(8) 1 d PRU E 7
Cl53 Cl 0.2545(3) 0.5963(15) -0.1816(7) 0.065(4) Uani 0.160(8) 1 d PRU E 7
C51S C 0.3186(4) 0.5782(9) -0.2110(5) 0.071(7) Uani 0.160(8) 1 d PRU E 7
H51S H 0.3233 0.5064 -0.2187 0.085 Uiso 0.160(8) 1 d PR E 7

loop_
_atom_site_aniso_label
_atom_site_aniso_U_11
_atom_site_aniso_U_22
_atom_site_aniso_U_33
_atom_site_aniso_U_23
_atom_site_aniso_U_13
_atom_site_aniso_U_12
Ni1 0.0135(3) 0.0208(3) 0.0234(3) -0.0041(3) -0.0017(2) 0.0057(3)
N01 0.0152(18) 0.033(2) 0.0205(19) 0.000(3) 0.0003(15) 0.015(3)
N02 0.0169(19) 0.026(2) 0.023(2) 0.004(3) -0.0011(15) 0.008(3)
N03 0.007(2) 0.023(3) 0.014(2) -0.0016(18) -0.0022(18) 0.0016(18)
N04 0.024(3) 0.024(4) 0.061(5) -0.001(3) 0.004(3) 0.011(2)
C01P 0.005(2) 0.046(4) 0.031(3) -0.012(3) 0.001(2) -0.001(3)
C02P 0.009(3) 0.025(4) 0.059(5) -0.013(3) -0.003(3) 0.002(2)
C03P 0.018(3) 0.023(4) 0.088(6) -0.020(4) 0.000(4) 0.011(3)
C04P 0.025(4) 0.040(5) 0.113(8) -0.015(5) -0.024(5) 0.015(4)
C05P 0.0215(18) 0.0190(18) 0.073(3) -0.002(3) -0.0061(19) 0.007(2)
C06P 0.026(4) 0.018(4) 0.092(7) 0.000(4) -0.010(4) 0.001(3)
C07P 0.022(4) 0.029(4) 0.089(7) 0.003(4) -0.008(4) 0.011(3)
C08P 0.018(3) 0.016(3) 0.049(4) -0.007(3) -0.001(3) -0.005(2)
C09P 0.023(3) 0.035(4) 0.036(4) 0.002(3) -0.005(3) 0.001(3)
C10P 0.016(3) 0.038(4) 0.025(3) 0.002(3) -0.004(2) -0.004(3)
C11P 0.011(3) 0.050(4) 0.015(2) -0.005(3) -0.001(2) -0.006(3)
C12P 0.017(3) 0.013(3) 0.011(2) -0.0020(18) 0.0018(19) 0.005(2)
C13P 0.011(2) 0.035(4) 0.017(3) -0.001(2) 0.001(2) 0.000(2)
C14P 0.0215(18) 0.0190(18) 0.073(3) -0.002(3) -0.0061(19) 0.007(2)
C15P 0.019(3) 0.018(3) 0.037(3) 0.007(2) 0.010(2) 0.011(2)
C16P 0.013(2) 0.030(3) 0.016(2) 0.004(2) 0.003(2) 0.011(2)
C17P 0.027(3) 0.033(4) 0.016(3) 0.009(2) 0.009(2) 0.015(3)
C18P 0.019(3) 0.027(3) 0.018(3) -0.004(2) 0.002(2) -0.001(2)
C19P 0.022(3) 0.046(4) 0.021(3) -0.009(3) -0.004(2) 0.023(3)
C20P 0.010(2) 0.045(4) 0.033(3) -0.013(3) 0.003(2) 0.011(3)
C21P 0.018(3) 0.048(5) 0.068(6) -0.022(4) -0.002(4) 0.012(3)
C22P 0.023(2) 0.070(4) 0.058(4) -0.013(4) -0.001(2) 0.021(3)
C23P 0.023(3) 0.059(5) 0.018(3) -0.001(3) -0.003(3) 0.021(3)
C24P 0.023(2) 0.070(4) 0.058(4) -0.013(4) -0.001(2) 0.021(3)
C25P 0.023(3) 0.011(3) 0.059(5) 0.013(3) 0.002(3) 0.002(2)
C26P 0.037(4) 0.013(3) 0.060(5) -0.001(3) 0.003(4) 0.005(3)
C27P 0.034(3) 0.027(2) 0.093(5) 0.005(3) -0.019(3) 0.003(3)
C28P 0.040(5) 0.033(5) 0.086(8) -0.034(5) 0.000(5) 0.003(4)
C29P 0.028(4) 0.055(5) 0.018(3) 0.000(3) -0.011(3) -0.005(3)
C30P 0.047(5) 0.032(4) 0.012(3) -0.006(2) -0.003(3) 0.001(3)
C31P 0.021(3) 0.026(4) 0.065(6) 0.014(4) 0.001(4) 0.001(3)
C32P 0.025(4) 0.054(6) 0.069(7) 0.011(5) -0.014(4) 0.000(4)
C33P 0.034(3) 0.027(2) 0.093(5) 0.005(3) -0.019(3) 0.003(3)
C34P 0.058(8) 0.045(7) 0.160(15) 0.001(8) -0.056(9) 0.005(6)
C35P 0.034(6) 0.070(8) 0.168(13) -0.017(9) -0.037(7) 0.005(5)
C36P 0.031(6) 0.079(10) 0.181(17) -0.009(10) -0.025(8) -0.033(6)
C01B 0.050(6) 0.088(7) 0.081(7) 0.029(6) -0.002(6) -0.003(6)
C02B 0.064(6) 0.091(7) 0.088(7) 0.000(6) -0.020(6) -0.018(6)
C03B 0.069(7) 0.088(7) 0.059(6) 0.009(6) -0.014(6) -0.002(6)
C04B 0.064(6) 0.064(7) 0.074(7) 0.023(6) -0.005(6) 0.021(6)
C05B 0.072(6) 0.077(7) 0.091(7) 0.018(6) -0.005(6) 0.018(6)
C06B 0.070(7) 0.087(7) 0.085(7) 0.015(7) -0.008(7) 0.003(7)
C07B 0.041(6) 0.081(7) 0.089(7) 0.003(7) -0.001(6) 0.007(6)
C08B 0.024(4) 0.078(7) 0.072(6) 0.021(7) 0.002(4) 0.004(6)
C09B 0.037(4) 0.080(5) 0.079(5) 0.020(4) 0.017(4) -0.029(4)
C10B 0.073(7) 0.074(7) 0.099(7) -0.009(7) -0.002(7) -0.019(7)
C11B 0.081(6) 0.076(6) 0.077(6) -0.008(6) -0.012(6) -0.019(6)
C12B 0.095(7) 0.070(7) 0.061(6) -0.014(6) -0.023(6) -0.015(6)
C13B 0.101(7) 0.087(7) 0.031(5) -0.017(5) -0.025(6) -0.014(7)
C14B 0.088(7) 0.090(7) 0.036(5) 0.000(6) -0.014(5) -0.028(7)
C15B 0.067(6) 0.081(7) 0.032(5) 0.022(5) -0.016(5) -0.025(6)
C16B 0.082(6) 0.077(6) 0.067(6) 0.031(5) -0.006(6) -0.001(6)
C17B 0.087(7) 0.067(7) 0.088(7) 0.049(6) -0.016(7) 0.008(6)
C18B 0.086(7) 0.063(7) 0.099(7) 0.013(7) 0.006(7) 0.012(7)
C19B 0.092(7) 0.080(7) 0.098(7) 0.009(7) 0.004(7) 0.006(7)
C20B 0.090(8) 0.085(8) 0.110(8) -0.005(7) 0.015(7) 0.000(7)
C21B 0.077(7) 0.075(7) 0.092(7) -0.015(7) 0.013(7) 0.006(7)
C22B 0.047(6) 0.096(8) 0.088(7) -0.013(7) 0.019(6) 0.008(6)
C23B 0.025(5) 0.089(7) 0.065(6) -0.017(6) 0.020(4) -0.006(6)
C24B 0.037(4) 0.080(5) 0.079(5) 0.020(4) 0.017(4) -0.029(4)
C25B 0.045(6) 0.055(6) 0.065(6) 0.029(5) 0.017(5) -0.026(5)
C26B 0.072(7) 0.043(6) 0.090(7) 0.005(6) 0.007(6) -0.025(6)
C27B 0.071(7) 0.050(6) 0.087(7) -0.018(6) 0.000(7) -0.018(6)
C28B 0.080(7) 0.043(6) 0.087(7) -0.013(6) -0.003(6) -0.016(6)
C29B 0.086(7) 0.065(7) 0.074(7) -0.020(6) -0.009(7) -0.004(7)
C30B 0.098(7) 0.064(6) 0.077(6) -0.035(6) 0.018(6) -0.010(6)
C31B 0.113(8) 0.099(8) 0.049(6) -0.027(7) 0.025(7) -0.001(8)
C32B 0.069(6) 0.092(7) 0.048(6) 0.008(6) 0.036(5) 0.009(6)
C33B 0.090(7) 0.103(8) 0.038(5) 0.026(6) 0.035(6) 0.010(7)
C34B 0.078(6) 0.080(6) 0.059(6) 0.029(5) 0.032(5) -0.020(6)
C35B 0.078(7) 0.070(7) 0.079(7) 0.036(6) 0.022(6) -0.011(6)
C36B 0.072(6) 0.061(6) 0.086(7) 0.020(6) 0.007(6) -0.002(6)
C37B 0.080(7) 0.066(7) 0.095(7) 0.007(7) 0.018(7) -0.006(7)
C38B 0.073(6) 0.064(6) 0.092(6) -0.009(6) 0.003(6) -0.006(6)
C39B 0.087(7) 0.083(7) 0.094(7) -0.013(7) -0.007(7) 0.000(7)
C40B 0.084(7) 0.098(7) 0.088(7) -0.019(7) 0.011(7) -0.006(7)
C41B 0.085(7) 0.093(8) 0.075(7) -0.017(7) 0.021(7) -0.009(7)
C42B 0.065(6) 0.107(7) 0.034(5) -0.014(6) 0.012(5) -0.023(6)
C43B 0.068(6) 0.096(7) 0.059(6) 0.004(6) 0.028(5) 0.008(6)
C44B 0.087(7) 0.084(7) 0.052(6) 0.023(6) 0.034(6) -0.014(7)
C45B 0.094(7) 0.089(7) 0.055(6) 0.029(6) 0.009(6) -0.017(7)
C46B 0.082(6) 0.077(6) 0.079(6) 0.025(6) 0.000(6) 0.005(6)
C47B 0.083(7) 0.053(6) 0.089(7) 0.010(6) 0.009(6) -0.004(6)
C48B 0.074(7) 0.048(6) 0.090(7) -0.001(6) -0.002(7) 0.012(6)
C49B 0.084(7) 0.069(7) 0.090(7) 0.008(7) 0.001(7) 0.011(7)
C50B 0.087(7) 0.079(7) 0.086(7) -0.014(7) 0.023(7) -0.003(7)
C51B 0.072(6) 0.075(6) 0.079(6) -0.014(6) 0.030(6) 0.024(6)
C52B 0.068(6) 0.085(7) 0.068(6) 0.003(6) 0.041(5) 0.014(6)
C53B 0.043(5) 0.085(6) 0.075(6) 0.002(6) 0.026(5) -0.026(5)
C54B 0.063(6) 0.085(7) 0.079(7) 0.013(6) 0.040(6) -0.026(6)
C55B 0.054(6) 0.070(6) 0.097(7) 0.004(6) 0.010(6) -0.032(6)
C56B 0.063(7) 0.038(6) 0.106(8) -0.006(6) 0.024(6) -0.029(6)
C57B 0.080(8) 0.070(7) 0.116(8) -0.006(8) 0.005(8) -0.026(7)
C58B 0.061(7) 0.084(7) 0.110(8) -0.030(7) -0.013(7) -0.034(7)
C59B 0.083(7) 0.098(8) 0.091(7) -0.033(7) -0.008(7) -0.012(7)
C60B 0.078(7) 0.110(8) 0.064(7) -0.026(7) -0.009(7) -0.012(7)
C61B 0.084(7) 0.098(7) 0.050(5) -0.002(6) -0.001(6) -0.006(6)
C62B 0.086(7) 0.101(7) 0.051(6) 0.017(6) -0.001(6) -0.018(7)
C63B 0.078(7) 0.103(7) 0.074(7) 0.015(7) -0.017(6) -0.006(7)
C64B 0.074(7) 0.096(7) 0.072(7) 0.033(7) -0.023(6) 0.020(7)
C65B 0.070(7) 0.061(7) 0.092(8) 0.040(6) -0.003(7) 0.037(6)
C66B 0.053(6) 0.053(6) 0.084(7) 0.022(6) 0.004(6) 0.024(6)
C67B 0.035(5) 0.074(7) 0.068(6) 0.009(6) -0.003(5) 0.022(5)
C68B 0.046(6) 0.069(7) 0.091(7) 0.017(7) 0.025(6) 0.033(6)
C69B 0.038(5) 0.087(7) 0.101(7) -0.003(7) 0.025(6) -0.002(6)
C70B 0.032(5) 0.081(7) 0.088(7) 0.015(6) -0.017(6) -0.012(5)
C71B 0.032(5) 0.081(7) 0.095(7) 0.006(7) -0.030(6) 0.011(6)
C72B 0.047(7) 0.092(8) 0.093(8) 0.026(7) -0.019(7) 0.024(6)
C73B 0.050(6) 0.097(8) 0.066(7) 0.007(7) -0.030(6) -0.026(6)
C74B 0.073(7) 0.091(8) 0.062(6) 0.001(6) -0.045(6) -0.016(7)
C75B 0.049(6) 0.077(7) 0.091(7) -0.009(6) -0.024(6) -0.036(5)
C76B 0.039(5) 0.088(7) 0.098(7) 0.004(6) -0.009(6) -0.029(6)
C01E 0.0730(13) 0.0781(13) 0.0770(13) 0.0057(12) 0.0054(12) -0.0053(12)
C02E 0.0730(13) 0.0781(13) 0.0770(13) 0.0057(12) 0.0054(12) -0.0053(12)
C03E 0.0730(13) 0.0781(13) 0.0770(13) 0.0057(12) 0.0054(12) -0.0053(12)
C04E 0.0730(13) 0.0781(13) 0.0770(13) 0.0057(12) 0.0054(12) -0.0053(12)
C05E 0.0730(13) 0.0781(13) 0.0770(13) 0.0057(12) 0.0054(12) -0.0053(12)
C06E 0.0730(13) 0.0781(13) 0.0770(13) 0.0057(12) 0.0054(12) -0.0053(12)
C07E 0.0730(13) 0.0781(13) 0.0770(13) 0.0057(12) 0.0054(12) -0.0053(12)
C08E 0.0730(13) 0.0781(13) 0.0770(13) 0.0057(12) 0.0054(12) -0.0053(12)
C09E 0.0730(13) 0.0781(13) 0.0770(13) 0.0057(12) 0.0054(12) -0.0053(12)
C10E 0.0730(13) 0.0781(13) 0.0770(13) 0.0057(12) 0.0054(12) -0.0053(12)
C11E 0.0730(13) 0.0781(13) 0.0770(13) 0.0057(12) 0.0054(12) -0.0053(12)
C12E 0.0730(13) 0.0781(13) 0.0770(13) 0.0057(12) 0.0054(12) -0.0053(12)
C13E 0.0730(13) 0.0781(13) 0.0770(13) 0.0057(12) 0.0054(12) -0.0053(12)
C14E 0.0730(13) 0.0781(13) 0.0770(13) 0.0057(12) 0.0054(12) -0.0053(12)
C15E 0.0730(13) 0.0781(13) 0.0770(13) 0.0057(12) 0.0054(12) -0.0053(12)
C16E 0.0730(13) 0.0781(13) 0.0770(13) 0.0057(12) 0.0054(12) -0.0053(12)
C17E 0.0730(13) 0.0781(13) 0.0770(13) 0.0057(12) 0.0054(12) -0.0053(12)
C18E 0.0730(13) 0.0781(13) 0.0770(13) 0.0057(12) 0.0054(12) -0.0053(12)
C19E 0.0730(13) 0.0781(13) 0.0770(13) 0.0057(12) 0.0054(12) -0.0053(12)
C20E 0.046(8) 0.091(8) 0.063(8) 0.002(8) 0.020(7) 0.007(8)
C21E 0.042(6) 0.069(7) 0.058(7) 0.010(7) 0.021(6) -0.036(6)
C22E 0.057(8) 0.064(8) 0.080(8) 0.015(8) 0.022(8) -0.027(7)
C23E 0.070(8) 0.054(8) 0.085(8) 0.004(7) 0.008(7) -0.020(7)
C24E 0.068(8) 0.061(8) 0.077(8) -0.003(8) -0.001(8) -0.022(8)
C25E 0.0730(13) 0.0781(13) 0.0770(13) 0.0057(12) 0.0054(12) -0.0053(12)
C26E 0.0730(13) 0.0781(13) 0.0770(13) 0.0057(12) 0.0054(12) -0.0053(12)
C27E 0.0730(13) 0.0781(13) 0.0770(13) 0.0057(12) 0.0054(12) -0.0053(12)
C28E 0.0730(13) 0.0781(13) 0.0770(13) 0.0057(12) 0.0054(12) -0.0053(12)
C29E 0.0730(13) 0.0781(13) 0.0770(13) 0.0057(12) 0.0054(12) -0.0053(12)
C30E 0.0730(13) 0.0781(13) 0.0770(13) 0.0057(12) 0.0054(12) -0.0053(12)
C31E 0.0730(13) 0.0781(13) 0.0770(13) 0.0057(12) 0.0054(12) -0.0053(12)
C32E 0.0730(13) 0.0781(13) 0.0770(13) 0.0057(12) 0.0054(12) -0.0053(12)
C33E 0.0730(13) 0.0781(13) 0.0770(13) 0.0057(12) 0.0054(12) -0.0053(12)
C34E 0.0730(13) 0.0781(13) 0.0770(13) 0.0057(12) 0.0054(12) -0.0053(12)
C35E 0.0730(13) 0.0781(13) 0.0770(13) 0.0057(12) 0.0054(12) -0.0053(12)
C36E 0.0730(13) 0.0781(13) 0.0770(13) 0.0057(12) 0.0054(12) -0.0053(12)
C37E 0.0730(13) 0.0781(13) 0.0770(13) 0.0057(12) 0.0054(12) -0.0053(12)
C38E 0.0730(13) 0.0781(13) 0.0770(13) 0.0057(12) 0.0054(12) -0.0053(12)
C39E 0.0730(13) 0.0781(13) 0.0770(13) 0.0057(12) 0.0054(12) -0.0053(12)
C40E 0.0730(13) 0.0781(13) 0.0770(13) 0.0057(12) 0.0054(12) -0.0053(12)
C41E 0.0730(13) 0.0781(13) 0.0770(13) 0.0057(12) 0.0054(12) -0.0053(12)
C42E 0.0730(13) 0.0781(13) 0.0770(13) 0.0057(12) 0.0054(12) -0.0053(12)
C43E 0.0730(13) 0.0781(13) 0.0770(13) 0.0057(12) 0.0054(12) -0.0053(12)
C44E 0.0730(13) 0.0781(13) 0.0770(13) 0.0057(12) 0.0054(12) -0.0053(12)
C45E 0.0730(13) 0.0781(13) 0.0770(13) 0.0057(12) 0.0054(12) -0.0053(12)
C46E 0.0730(13) 0.0781(13) 0.0770(13) 0.0057(12) 0.0054(12) -0.0053(12)
C47E 0.0730(13) 0.0781(13) 0.0770(13) 0.0057(12) 0.0054(12) -0.0053(12)
C48E 0.0730(13) 0.0781(13) 0.0770(13) 0.0057(12) 0.0054(12) -0.0053(12)
C49E 0.0730(13) 0.0781(13) 0.0770(13) 0.0057(12) 0.0054(12) -0.0053(12)
C50E 0.0730(13) 0.0781(13) 0.0770(13) 0.0057(12) 0.0054(12) -0.0053(12)
C51E 0.0730(13) 0.0781(13) 0.0770(13) 0.0057(12) 0.0054(12) -0.0053(12)
C52E 0.0730(13) 0.0781(13) 0.0770(13) 0.0057(12) 0.0054(12) -0.0053(12)
C53E 0.0730(13) 0.0781(13) 0.0770(13) 0.0057(12) 0.0054(12) -0.0053(12)
C54E 0.0730(13) 0.0781(13) 0.0770(13) 0.0057(12) 0.0054(12) -0.0053(12)
C55E 0.0730(13) 0.0781(13) 0.0770(13) 0.0057(12) 0.0054(12) -0.0053(12)
C56E 0.0730(13) 0.0781(13) 0.0770(13) 0.0057(12) 0.0054(12) -0.0053(12)
C57E 0.0730(13) 0.0781(13) 0.0770(13) 0.0057(12) 0.0054(12) -0.0053(12)
C58E 0.0730(13) 0.0781(13) 0.0770(13) 0.0057(12) 0.0054(12) -0.0053(12)
C59E 0.0730(13) 0.0781(13) 0.0770(13) 0.0057(12) 0.0054(12) -0.0053(12)
C60E 0.0730(13) 0.0781(13) 0.0770(13) 0.0057(12) 0.0054(12) -0.0053(12)
C61E 0.0730(13) 0.0781(13) 0.0770(13) 0.0057(12) 0.0054(12) -0.0053(12)
C62E 0.0730(13) 0.0781(13) 0.0770(13) 0.0057(12) 0.0054(12) -0.0053(12)
C63E 0.0730(13) 0.0781(13) 0.0770(13) 0.0057(12) 0.0054(12) -0.0053(12)
C64E 0.0730(13) 0.0781(13) 0.0770(13) 0.0057(12) 0.0054(12) -0.0053(12)
C65E 0.0730(13) 0.0781(13) 0.0770(13) 0.0057(12) 0.0054(12) -0.0053(12)
C66E 0.0730(13) 0.0781(13) 0.0770(13) 0.0057(12) 0.0054(12) -0.0053(12)
C67E 0.0730(13) 0.0781(13) 0.0770(13) 0.0057(12) 0.0054(12) -0.0053(12)
C68E 0.0730(13) 0.0781(13) 0.0770(13) 0.0057(12) 0.0054(12) -0.0053(12)
C69E 0.0730(13) 0.0781(13) 0.0770(13) 0.0057(12) 0.0054(12) -0.0053(12)
C70E 0.0730(13) 0.0781(13) 0.0770(13) 0.0057(12) 0.0054(12) -0.0053(12)
C71E 0.042(7) 0.089(7) 0.093(8) 0.002(7) -0.023(7) -0.025(7)
C72E 0.035(7) 0.089(9) 0.093(9) 0.011(9) -0.006(8) -0.017(8)
C73E 0.059(8) 0.092(9) 0.077(9) -0.010(8) -0.029(8) -0.022(8)
C74E 0.063(7) 0.089(8) 0.068(7) 0.008(8) -0.026(7) -0.004(8)
C75E 0.076(8) 0.093(8) 0.088(8) -0.014(8) -0.010(8) -0.019(8)
C76E 0.079(9) 0.090(9) 0.101(9) -0.011(9) -0.013(9) -0.023(9)
Sm2 0.0316(14) 0.105(4) 0.0363(18) 0.017(3) -0.0108(13) -0.043(2)
Sm3 0.0110(8) 0.0356(19) 0.0142(12) -0.0013(8) 0.0066(7) -0.0138(8)
Sm1 0.0115(5) 0.114(2) 0.0605(14) -0.0400(12) 0.0011(5) -0.0105(7)
Cl01 0.025(6) 0.081(10) 0.034(6) -0.001(7) -0.009(5) -0.030(7)
Cl02 0.068(8) 0.043(6) 0.054(7) 0.026(5) 0.038(6) 0.018(6)
Cl03 0.068(8) 0.043(6) 0.054(7) 0.026(5) 0.038(6) 0.018(6)
C11S 0.046(12) 0.116(15) 0.044(12) 0.023(13) 0.008(11) 0.047(14)
Cl31 0.024(3) 0.058(5) 0.032(3) 0.017(3) -0.004(2) -0.001(3)
Cl32 0.077(8) 0.210(17) 0.067(6) 0.082(9) 0.035(6) 0.021(11)
Cl33 0.028(5) 0.177(16) 0.107(9) 0.003(10) 0.004(5) 0.048(7)
C31S 0.046(10) 0.115(14) 0.044(10) 0.018(11) 0.019(9) 0.026(11)
C41S 0.039(7) 0.101(11) 0.044(7) 0.025(8) 0.018(6) 0.033(8)
C42S 0.053(10) 0.104(13) 0.024(8) 0.001(11) 0.003(8) 0.053(11)
C43S 0.068(9) 0.138(12) 0.025(6) 0.038(9) 0.013(6) 0.048(10)
C44S 0.068(9) 0.138(12) 0.025(6) 0.038(9) 0.013(6) 0.048(10)
C45S 0.025(8) 0.124(15) 0.043(9) 0.028(11) -0.003(7) 0.032(11)
C46S 0.039(7) 0.101(11) 0.044(7) 0.025(8) 0.018(6) 0.033(8)
Cl51 0.028(5) 0.113(10) 0.056(6) 0.038(6) 0.009(4) 0.026(5)
Cl52 0.028(5) 0.113(10) 0.056(6) 0.038(6) 0.009(4) 0.026(5)
Cl53 0.028(5) 0.113(10) 0.056(6) 0.038(6) 0.009(4) 0.026(5)
C51S 0.050(13) 0.116(15) 0.046(12) 0.020(13) 0.008(12) 0.027(13)

loop_
_atom_type_symbol
_atom_type_description
_atom_type_scat_dispersion_real
_atom_type_scat_dispersion_imag
_atom_type_scat_source
C C 0.0033 0.0016 'International Tables Vol C Tables 4.2.6.8 and 6.1.1.4'
H H 0.0000 0.0000 'International Tables Vol C Tables 4.2.6.8 and 6.1.1.4'
N N 0.0061 0.0033 'International Tables Vol C Tables 4.2.6.8 and 6.1.1.4'
Cl Cl 0.1484 0.1585 'International Tables Vol C Tables 4.2.6.8 and 6.1.1.4'
Ni Ni 0.3393 1.1124 'International Tables Vol C Tables 4.2.6.8 and 6.1.1.4'
Sm Sm -0.1638 3.4418 'International Tables Vol C Tables 4.2.6.8 and 6.1.1.4'

loop_
_geom_angle_atom_site_label_1
_geom_angle_atom_site_label_2
_geom_angle_atom_site_label_3
_geom_angle
N03 Ni1 N04 177.4(2)
N03 Ni1 N01 90.2(3)
N04 Ni1 N01 89.1(3)
N03 Ni1 N02 88.5(3)
N04 Ni1 N02 92.1(3)
N01 Ni1 N02 177.5(2)
N03 Ni1 C23B 83.9(3)
N04 Ni1 C23B 93.7(3)
N01 Ni1 C23B 97.5(3)
N02 Ni1 C23B 80.3(3)
N03 Ni1 C20E 93.1(4)
N04 Ni1 C20E 84.4(5)
N01 Ni1 C20E 90.3(4)
N02 Ni1 C20E 87.7(4)
C23B Ni1 C20E 11.7(5)
C01P N01 C18P 105.1(4)
C01P N01 Ni1 125.6(6)
C18P N01 Ni1 129.0(6)
C11P N02 C08P 104.2(4)
C11P N02 Ni1 128.5(6)
C08P N02 Ni1 127.2(6)
C13P N03 C16P 103.4(6)
C13P N03 Ni1 129.0(5)
C16P N03 Ni1 127.6(4)
C03P N04 C06P 101.9(6)
C03P N04 Ni1 129.7(5)
C06P N04 Ni1 128.2(6)
C02P C01P N01 127.9(7)
C02P C01P C20P 122.8(7)
N01 C01P C20P 109.3(7)
C01P C02P C03P 123.9(4)
N04 C03P C02P 123.6(4)
N04 C03P C04P 115.1(4)
C02P C03P C04P 121.1
C05P C04P C03P 100.9
C05P C04P C35P 130.3(7)
C03P C04P C35P 127.1(6)
C06P C05P C04P 108.7
C06P C05P C33P 131.3(5)
C04P C05P C33P 120.0(5)
C05P C06P C07P 127.0
C05P C06P N04 113.0(4)
C07P C06P N04 120.0(4)
C08P C07P C06P 130.2(4)
C07P C08P N02 122.1(7)
C07P C08P C09P 126.0(7)
N02 C08P C09P 111.9(7)
C10P C09P C08P 105.1(8)
C10P C09P C31P 130.6(9)
C08P C09P C31P 124.3(8)
C09P C10P C11P 107.8(8)
C09P C10P C29P 128.4(9)
C11P C10P C29P 123.5(8)
N02 C11P C12P 126.9(6)
N02 C11P C10P 110.8(7)
C12P C11P C10P 122.3(7)
C11P C12P C13P 121.2(6)
N03 C13P C12P 125.9(6)
N03 C13P C14P 112.1(6)
C12P C13P C14P 122.0(6)
C15P C14P C27P 134.4(7)
C15P C14P C13P 105.1(6)
C27P C14P C13P 120.4(7)
C14P C15P C16P 108.4(5)
C14P C15P C25P 128.7(7)
C16P C15P C25P 122.9(7)
C17P C16P N03 126.3(6)
C17P C16P C15P 122.5(6)
N03 C16P C15P 110.9(5)
C16P C17P C18P 123.1(6)
N01 C18P C19P 113.0(7)
N01 C18P C17P 123.6(6)
C19P C18P C17P 123.5(7)
C20P C19P C18P 105.0(7)
C20P C19P C23P 130.0(9)
C18P C19P C23P 124.6(8)
C19P C20P C01P 107.6(8)
C19P C20P C21P 127.6(8)
C01P C20P C21P 124.6(8)
C20P C21P C22P 111.1(9)
C19P C23P C24P 111.7(7)
C15P C25P C26P 112.2(6)
C14P C27P C28P 113.6(8)
C10P C29P C30P 113.2(7)
C09P C31P C32P 112.6(7)
C05P C33P C34P 110.6(9)
C04P C35P C36P 114.9(11)
C05B C01B C02B 106.5(6)
C05B C01B C08B 106.1(7)
C02B C01B C08B 132.1(8)
C05B C01B Sm1 74.3(4)
C02B C01B Sm1 82.6(5)
C08B C01B Sm1 73.5(5)
C01B C02B C11B 110.4(11)
C01B C02B C03B 108.0(7)
C11B C02B C03B 122.4(11)
C14B C03B C02B 122.4(11)
C14B C03B C04B 122.7(11)
C02B C03B C04B 106.8(7)
C05B C04B C17B 118.0(11)
C05B C04B C03B 106.3(7)
C17B C04B C03B 121.4(10)
C04B C05B C06B 125.0(10)
C04B C05B C01B 112.3(6)
C06B C05B C01B 111.5(6)
C04B C05B Sm1 85.4(5)
C06B C05B Sm1 76.2(5)
C01B C05B Sm1 74.3(4)
C05B C06B C07B 106.0(6)
C05B C06B C19B 117.4(11)
C07B C06B C19B 123.6(11)
C22B C07B C08B 122.0(10)
C22B C07B C06B 120.9(11)
C08B C07B C06B 108.2(7)
C22B C07B Sm1 89.9(6)
C08B C07B Sm1 73.5(5)
C06B C07B Sm1 75.6(5)
C07B C08B C01B 108.2(7)
C07B C08B C09B 124.6(10)
C01B C08B C09B 110.3(9)
C07B C08B Sm1 74.7(5)
C01B C08B Sm1 74.5(5)
C09B C08B Sm1 79.0(7)
C10B C09B C08B 124.9(12)
C10B C09B C24B 119.1(14)
C08B C09B C24B 108.9(11)
C11B C10B C09B 115.3(16)
C11B C10B C27B 123.2(14)
C09B C10B C27B 112.8(13)
C10B C11B C02B 126.0(14)
C10B C11B C12B 117.0(14)
C02B C11B C12B 112.8(13)
C29B C12B C13B 107.6(7)
C29B C12B C11B 121.0(12)
C13B C12B C11B 121.5(13)
C31B C13B C12B 107.5(7)
C31B C13B C14B 122.0(12)
C12B C13B C14B 122.0(13)
C03B C14B C15B 114.9(13)
C03B C14B C13B 115.1(11)
C15B C14B C13B 116.7(12)
C16B C15B C14B 125.3(12)
C16B C15B C33B 107.4(6)
C14B C15B C33B 121.5(11)
C15B C16B C35B 108.7(7)
C15B C16B C17B 117.6(12)
C35B C16B C17B 125.3(12)
C18B C17B C04B 120.4(13)
C18B C17B C16B 113.3(14)
C04B C17B C16B 117.2(13)
C17B C18B C19B 119.3(17)
C17B C18B C37B 124.4(14)
C19B C18B C37B 112.2(13)
C18B C19B C06B 119.8(13)
C18B C19B C20B 117.9(14)
C06B C19B C20B 113.2(13)
C21B C20B C39B 105.7(7)
C21B C20B C19B 119.4(14)
C39B C20B C19B 127.2(13)
C22B C21B C41B 120.3(11)
C22B C21B C20B 122.7(13)
C41B C21B C20B 109.7(7)
C07B C22B C21B 118.6(13)
C07B C22B C23B 117.3(11)
C21B C22B C23B 116.5(13)
C43B C23B C22B 121.1(10)
C43B C23B C24B 109.1(7)
C22B C23B C24B 120.2(11)
C43B C23B Ni1 88.9(6)
C22B C23B Ni1 97.6(8)
C24B C23B Ni1 114.6(7)
C25B C24B C23B 106.3(7)
C25B C24B C09B 122.0(12)
C23B C24B C09B 124.0(11)
C26B C25B C24B 121.9(13)
C26B C25B C44B 119.9(12)
C24B C25B C44B 109.4(7)
C25B C26B C47B 122.1(13)
C25B C26B C27B 117.7(14)
C47B C26B C27B 109.3(7)
C28B C27B C10B 114.5(13)
C28B C27B C26B 107.7(7)
C10B C27B C26B 125.8(12)
C29B C28B C27B 125.2(14)
C29B C28B C48B 115.1(13)
C27B C28B C48B 109.1(7)
C28B C29B C30B 124.5(13)
C28B C29B C12B 119.0(14)
C30B C29B C12B 107.9(7)
C31B C30B C29B 108.5(7)
C31B C30B C50B 119.8(12)
C29B C30B C50B 121.9(12)
C30B C31B C13B 108.6(7)
C30B C31B C32B 118.8(12)
C13B C31B C32B 123.0(13)
C52B C32B C31B 121.6(12)
C52B C32B C33B 112.1(13)
C31B C32B C33B 114.4(13)
C34B C33B C15B 107.8(7)
C34B C33B C32B 122.0(12)
C15B C33B C32B 121.7(12)
C35B C34B C33B 107.7(7)
C35B C34B C54B 113.4(12)
C33B C34B C54B 127.5(11)
C36B C35B C16B 115.6(13)
C36B C35B C34B 126.2(13)
C16B C35B C34B 108.4(7)
C35B C36B C56B 117.4(13)
C35B C36B C37B 125.7(13)
C56B C36B C37B 107.7(8)
C38B C37B C36B 108.1(8)
C38B C37B C18B 125.1(13)
C36B C37B C18B 115.2(13)
C39B C38B C37B 125.5(15)
C39B C38B C57B 117.2(15)
C37B C38B C57B 108.5(8)
C38B C39B C40B 128.6(15)
C38B C39B C20B 111.0(14)
C40B C39B C20B 109.3(7)
C39B C40B C41B 108.2(7)
C39B C40B C59B 112.5(14)
C41B C40B C59B 126.7(14)
C21B C41B C40B 107.1(7)
C21B C41B C42B 127.0(11)
C40B C41B C42B 114.6(12)
C61B C42B C41B 118.6(13)
C61B C42B C43B 126.1(14)
C41B C42B C43B 107.6(13)
C23B C43B C44B 108.4(7)
C23B C43B C42B 126.7(10)
C44B C43B C42B 115.6(11)
C43B C44B C25B 106.7(7)
C43B C44B C45B 121.4(12)
C25B C44B C45B 121.1(12)
C62B C45B C46B 120.4(17)
C62B C45B C44B 116.6(16)
C46B C45B C44B 116.9(15)
C47B C46B C45B 119.3(15)
C47B C46B C65B 112.7(14)
C45B C46B C65B 122.4(15)
C46B C47B C26B 120.4(14)
C46B C47B C48B 122.3(14)
C26B C47B C48B 107.5(7)
C49B C48B C28B 122.9(14)
C49B C48B C47B 122.3(14)
C28B C48B C47B 106.5(7)
C48B C49B C50B 121.7(15)
C48B C49B C66B 118.4(14)
C50B C49B C66B 110.7(13)
C51B C50B C49B 121.9(15)
C51B C50B C30B 119.6(14)
C49B C50B C30B 113.2(14)
C50B C51B C68B 122.3(12)
C50B C51B C52B 117.4(12)
C68B C51B C52B 107.6(7)
C32B C52B C51B 121.5(11)
C32B C52B C53B 125.2(12)
C51B C52B C53B 107.8(7)
C69B C53B C52B 107.9(7)
C69B C53B C54B 112.7(11)
C52B C53B C54B 127.1(11)
C55B C54B C53B 129.2(15)
C55B C54B C34B 119.6(14)
C53B C54B C34B 103.5(12)
C56B C55B C54B 119.4(14)
C56B C55B C76B 123.7(15)
C54B C55B C76B 111.3(13)
C55B C56B C36B 123.8(14)
C55B C56B C57B 118.3(14)
C36B C56B C57B 108.1(7)
C58B C57B C38B 121.1(14)
C58B C57B C56B 120.0(15)
C38B C57B C56B 107.6(8)
C57B C58B C59B 120.5(16)
C57B C58B C75B 121.2(16)
C59B C58B C75B 115.7(14)
C60B C59B C58B 118.8(17)
C60B C59B C40B 113.0(15)
C58B C59B C40B 119.6(16)
C59B C60B C61B 117.8(13)
C59B C60B C74B 124.1(14)
C61B C60B C74B 107.8(7)
C42B C61B C60B 128.0(13)
C42B C61B C62B 116.9(13)
C60B C61B C62B 108.4(7)
C45B C62B C61B 121.4(14)
C45B C62B C63B 117.4(13)
C61B C62B C63B 107.8(7)
C64B C63B C74B 117.1(13)
C64B C63B C62B 121.9(12)
C74B C63B C62B 108.5(7)
C63B C64B C72B 119.1(14)
C63B C64B C65B 125.5(13)
C72B C64B C65B 106.8(7)
C66B C65B C64B 108.8(7)
C66B C65B C46B 127.7(12)
C64B C65B C46B 112.4(13)
C65B C66B C67B 107.5(7)
C65B C66B C49B 114.7(12)
C67B C66B C49B 127.0(11)
C68B C67B C72B 121.0(12)
C68B C67B C66B 118.5(11)
C72B C67B C66B 108.5(7)
C67B C68B C69B 121.3(12)
C67B C68B C51B 119.5(11)
C69B C68B C51B 108.2(7)
C70B C69B C68B 119.4(12)
C70B C69B C53B 121.8(12)
C68B C69B C53B 108.5(7)
C69B C70B C76B 122.2(12)
C69B C70B C71B 119.4(12)
C76B C70B C71B 107.2(7)
C73B C71B C70B 107.8(7)
C73B C71B C72B 118.7(12)
C70B C71B C72B 120.4(11)
C67B C72B C64B 108.5(7)
C67B C72B C71B 118.4(12)
C64B C72B C71B 122.0(13)
C74B C73B C71B 116.3(13)
C74B C73B C75B 122.3(13)
C71B C73B C75B 108.7(7)
C73B C74B C63B 126.6(14)
C73B C74B C60B 116.6(13)
C63B C74B C60B 107.5(7)
C76B C75B C73B 107.3(7)
C76B C75B C58B 117.3(13)
C73B C75B C58B 121.1(13)
C75B C76B C70B 108.9(7)
C75B C76B C55B 117.0(12)
C70B C76B C55B 122.1(12)
C05E C01E C08E 104.0(16)
C05E C01E C02E 105.1(15)
C08E C01E C02E 132(2)
C05E C01E Sm3 82.1(17)
C08E C01E Sm3 68.2(17)
C02E C01E Sm3 79.2(16)
C05E C01E Sm2 79.2(17)
C08E C01E Sm2 79.8(18)
C02E C01E Sm2 69.4(16)
Sm3 C01E Sm2 11.66(19)
C03E C02E C01E 108.3(16)
C03E C02E C11E 125(2)
C01E C02E C11E 106.2(18)
C03E C02E Sm2 75.3(19)
C01E C02E Sm2 77.0(16)
C11E C02E Sm2 72.3(19)
C03E C02E Sm3 84.7(19)
C01E C02E Sm3 67.8(15)
C11E C02E Sm3 70.4(18)
Sm2 C02E Sm3 11.14(19)
C14E C03E C04E 125.0(19)
C14E C03E C02E 121.0(19)
C04E C03E C02E 108.9(15)
C14E C03E Sm2 91(2)
C04E C03E Sm2 83.9(19)
C02E C03E Sm2 70.9(18)
C05E C04E C03E 105.3(16)
C05E C04E C17E 116(2)
C03E C04E C17E 118(2)
C04E C05E C06E 124(2)
C04E C05E C01E 112.1(16)
C06E C05E C01E 109.4(16)
C04E C05E Sm3 88.6(18)
C06E C05E Sm3 75.1(17)
C01E C05E Sm3 65.9(16)
C04E C05E Sm2 77.7(18)
C06E C05E Sm2 83.1(18)
C01E C05E Sm2 69.2(16)
Sm3 C05E Sm2 11.08(18)
C07E C06E C05E 109.9(15)
C07E C06E C19E 125(2)
C05E C06E C19E 118.0(18)
C22E C07E C06E 120(2)
C22E C07E C08E 123(2)
C06E C07E C08E 104.1(16)
C07E C08E C01E 112.1(16)
C07E C08E C09E 120(2)
C01E C08E C09E 113.8(19)
C07E C08E Sm3 84(2)
C01E C08E Sm3 77.1(18)
C09E C08E Sm3 71(2)
C10E C09E C08E 120.8(18)
C10E C09E C24E 120(2)
C08E C09E C24E 114.8(17)
C11E C10E C09E 116(2)
C11E C10E C27E 127(2)
C09E C10E C27E 106.6(19)
C10E C11E C02E 129(2)
C10E C11E C12E 117(2)
C02E C11E C12E 108.8(17)
C29E C12E C13E 110.8(17)
C29E C12E C11E 115.2(19)
C13E C12E C11E 121(2)
C14E C13E C31E 125(2)
C14E C13E C12E 125(2)
C31E C13E C12E 106.7(15)
C03E C14E C13E 113.8(19)
C03E C14E C15E 114.0(19)
C13E C14E C15E 120(2)
C14E C15E C33E 117(2)
C14E C15E C16E 123(2)
C33E C15E C16E 108.7(16)
C15E C16E C35E 108.3(15)
C15E C16E C17E 119(2)
C35E C16E C17E 125(2)
C18E C17E C04E 123.0(19)
C18E C17E C16E 118(2)
C04E C17E C16E 116.4(18)
C17E C18E C19E 117(2)
C17E C18E C37E 119(2)
C19E C18E C37E 113.5(19)
C06E C19E C18E 120(2)
C06E C19E C20E 113.8(19)
C18E C19E C20E 116(2)
C39E C20E C21E 104.7(14)
C39E C20E C19E 128.1(19)
C21E C20E C19E 120.9(19)
C39E C20E Ni1 100.2(19)
C21E C20E Ni1 90.8(16)
C19E C20E Ni1 102.5(19)
C22E C21E C20E 120.6(18)
C22E C21E C41E 120.9(18)
C20E C21E C41E 108.9(14)
C07E C22E C23E 118.9(18)
C07E C22E C21E 118.4(18)
C23E C22E C21E 115.5(19)
C22E C23E C43E 121.7(19)
C22E C23E C24E 119.7(19)
C43E C23E C24E 112.5(15)
C23E C24E C25E 101.5(15)
C23E C24E C09E 121(2)
C25E C24E C09E 127(2)
C26E C25E C44E 120(2)
C26E C25E C24E 115(2)
C44E C25E C24E 113.7(16)
C25E C26E C47E 122(2)
C25E C26E C27E 117(2)
C47E C26E C27E 110.8(17)
C28E C27E C10E 110.9(19)
C28E C27E C26E 108.7(16)
C10E C27E C26E 134(2)
C29E C28E C27E 123(2)
C29E C28E C48E 115(2)
C27E C28E C48E 106.4(17)
C28E C29E C12E 126(2)
C28E C29E C30E 124(2)
C12E C29E C30E 104.3(14)
C29E C30E C31E 110.9(15)
C29E C30E C50E 123(2)
C31E C30E C50E 116.3(19)
C13E C31E C30E 106.4(16)
C13E C31E C32E 116(2)
C30E C31E C32E 122(2)
C52E C32E C31E 120(2)
C52E C32E C33E 113.3(19)
C31E C32E C33E 118(2)
C15E C33E C34E 106.5(15)
C15E C33E C32E 124(2)
C34E C33E C32E 122(2)
C35E C34E C33E 109.3(15)
C35E C34E C54E 113.2(19)
C33E C34E C54E 127(2)
C36E C35E C16E 113(2)
C36E C35E C34E 125(2)
C16E C35E C34E 106.5(16)
C35E C36E C56E 117(2)
C35E C36E C37E 128(2)
C56E C36E C37E 106.7(16)
C38E C37E C36E 106.9(18)
C38E C37E C18E 123(2)
C36E C37E C18E 117(2)
C39E C38E C37E 126(2)
C39E C38E C57E 121(2)
C37E C38E C57E 110.9(16)
C38E C39E C20E 111(2)
C38E C39E C40E 125(2)
C20E C39E C40E 112.1(16)
C41E C40E C39E 105.8(15)
C41E C40E C59E 131(2)
C39E C40E C59E 112(2)
C40E C41E C21E 108.4(15)
C40E C41E C42E 114(2)
C21E C41E C42E 126(2)
C61E C42E C41E 116(2)
C61E C42E C43E 130(2)
C41E C42E C43E 108.1(19)
C44E C43E C23E 107.1(16)
C44E C43E C42E 112(2)
C23E C43E C42E 125(2)
C43E C44E C25E 105.0(15)
C43E C44E C45E 123(2)
C25E C44E C45E 122(2)
C62E C45E C46E 121(2)
C62E C45E C44E 117(2)
C46E C45E C44E 114(2)
C47E C46E C45E 123(2)
C47E C46E C65E 109.0(19)
C45E C46E C65E 121(2)
C46E C47E C26E 119(2)
C46E C47E C48E 124(2)
C26E C47E C48E 104.2(16)
C49E C48E C28E 122(2)
C49E C48E C47E 123(2)
C28E C48E C47E 109.1(15)
C48E C49E C50E 124(2)
C48E C49E C66E 117(2)
C50E C49E C66E 112.5(19)
C51E C50E C49E 119(2)
C51E C50E C30E 120(2)
C49E C50E C30E 111.3(19)
C50E C51E C68E 124(2)
C50E C51E C52E 119(2)
C68E C51E C52E 104.5(15)
C32E C52E C53E 121.2(19)
C32E C52E C51E 121.3(19)
C53E C52E C51E 111.2(15)
C54E C53E C52E 131(2)
C54E C53E C69E 109.6(19)
C52E C53E C69E 106.0(15)
C55E C54E C53E 132(2)
C55E C54E C34E 122(2)
C53E C54E C34E 102.0(17)
C56E C55E C54E 116(2)
C56E C55E C76E 125(2)
C54E C55E C76E 110.3(19)
C55E C56E C36E 125(2)
C55E C56E C57E 118(2)
C36E C56E C57E 108.4(16)
C58E C57E C38E 119(2)
C58E C57E C56E 120(2)
C38E C57E C56E 105.8(18)
C57E C58E C59E 119(2)
C57E C58E C75E 122(2)
C59E C58E C75E 116.0(19)
C60E C59E C58E 120(2)
C60E C59E C40E 110(2)
C58E C59E C40E 122(2)
C59E C60E C74E 122(2)
C59E C60E C61E 118(2)
C74E C60E C61E 109.6(15)
C42E C61E C62E 115(2)
C42E C61E C60E 129(2)
C62E C61E C60E 108.1(15)
C45E C62E C61E 121(2)
C45E C62E C63E 117(2)
C61E C62E C63E 105.3(15)
C64E C63E C74E 113(2)
C64E C63E C62E 122(2)
C74E C63E C62E 111.3(16)
C63E C64E C65E 126(2)
C63E C64E C72E 117(2)
C65E C64E C72E 105.6(16)
C64E C65E C66E 110.5(15)
C64E C65E C46E 113.3(19)
C66E C65E C46E 130(2)
C67E C66E C65E 105.9(16)
C67E C66E C49E 127(2)
C65E C66E C49E 115(2)
C68E C67E C72E 122(2)
C68E C67E C66E 117(2)
C72E C67E C66E 108.2(16)
C67E C68E C69E 121(2)
C67E C68E C51E 119.8(19)
C69E C68E C51E 109.7(15)
C70E C69E C68E 120(2)
C70E C69E C53E 124(2)
C68E C69E C53E 108.7(15)
C69E C70E C71E 117(2)
C69E C70E C76E 123(2)
C71E C70E C76E 106.5(16)
C70E C71E C73E 107.5(16)
C70E C71E C72E 125(2)
C73E C71E C72E 115.7(19)
C67E C72E C64E 109.6(15)
C67E C72E C71E 114.4(19)
C64E C72E C71E 127(2)
C74E C73E C75E 124(2)
C74E C73E C71E 115(2)
C75E C73E C71E 110.4(16)
C73E C74E C60E 117(2)
C73E C74E C63E 131(2)
C60E C74E C63E 105.5(15)
C73E C75E C76E 104.7(16)
C73E C75E C58E 119(2)
C76E C75E C58E 117(2)
C70E C76E C75E 110.9(16)
C70E C76E C55E 120(2)
C75E C76E C55E 116(2)
Sm3 Sm2 Sm1 92.0(8)
Sm3 Sm2 Sm4 24.7(9)
Sm1 Sm2 Sm4 86.3(10)
Sm3 Sm2 C02E 102.5(8)
Sm1 Sm2 C02E 112.1(9)
Sm4 Sm2 C02E 126.8(10)
Sm3 Sm2 C03E 129.3(8)
Sm1 Sm2 C03E 88.6(11)
Sm4 Sm2 C03E 152.9(10)
C02E Sm2 C03E 33.8(4)
Sm3 Sm2 C01E 74.3(7)
Sm1 Sm2 C01E 95.1(6)
Sm4 Sm2 C01E 98.8(10)
C02E Sm2 C01E 33.6(4)
C03E Sm2 C01E 55.2(6)
Sm3 Sm2 C05E 83.4(8)
Sm1 Sm2 C05E 64.3(6)
Sm4 Sm2 C05E 102.5(9)
C02E Sm2 C05E 52.6(6)
C03E Sm2 C05E 51.8(6)
C01E Sm2 C05E 31.6(4)
Sm3 Sm2 Sm5 78.8(6)
Sm1 Sm2 Sm5 80.8(4)
Sm4 Sm2 Sm5 54.1(8)
C02E Sm2 Sm5 166.9(6)
C03E Sm2 Sm5 150.6(6)
C01E Sm2 Sm5 152.6(5)
C05E Sm2 Sm5 140.0(5)
Sm2 Sm3 Sm1 53.2(8)
Sm2 Sm3 Sm4 145.0(12)
Sm1 Sm3 Sm4 112.7(11)
Sm2 Sm3 C08E 128.7(8)
Sm1 Sm3 C08E 117.0(6)
Sm4 Sm3 C08E 86.2(12)
Sm2 Sm3 C01E 94.0(7)
Sm1 Sm3 C01E 96.2(5)
Sm4 Sm3 C01E 120.6(12)
C08E Sm3 C01E 34.8(4)
Sm2 Sm3 C02E 66.4(8)
Sm1 Sm3 C02E 92.8(6)
Sm4 Sm3 C02E 147.8(12)
C08E Sm3 C02E 64.1(6)
C01E Sm3 C02E 33.0(4)
Sm2 Sm3 C05E 85.6(9)
Sm1 Sm3 C05E 66.5(5)
Sm4 Sm3 C05E 120.4(12)
C08E Sm3 C05E 53.1(6)
C01E Sm3 C05E 32.0(4)
C02E Sm3 C05E 51.2(6)
Sm2 Sm3 Sm5 93.4(6)
Sm1 Sm3 Sm5 84.2(2)
Sm4 Sm3 Sm5 51.7(11)
C08E Sm3 Sm5 137.8(6)
C01E Sm3 Sm5 171.0(5)
C02E Sm3 Sm5 156.0(5)
C05E Sm3 Sm5 144.1(5)
Sm2 Sm1 Sm3 34.8(5)
Sm2 Sm1 Sm4 69.5(11)
Sm3 Sm1 Sm4 39.2(8)
Sm2 Sm1 C08B 109.8(4)
Sm3 Sm1 C08B 92.9(4)
Sm4 Sm1 C08B 96.0(8)
Sm2 Sm1 C01B 89.0(5)
Sm3 Sm1 C01B 89.1(3)
Sm4 Sm1 C01B 111.9(8)
C08B Sm1 C01B 32.0(3)
Sm2 Sm1 C05B 102.2(8)
Sm3 Sm1 C05B 116.1(4)
Sm4 Sm1 C05B 143.2(8)
C08B Sm1 C05B 51.8(3)
C01B Sm1 C05B 31.3(3)
Sm2 Sm1 C07B 140.3(4)
Sm3 Sm1 C07B 122.9(4)
Sm4 Sm1 C07B 111.9(8)
C08B Sm1 C07B 31.8(3)
C01B Sm1 C07B 52.7(3)
C05B Sm1 C07B 51.5(3)
Sm2 Sm1 Sm5 88.1(5)
Sm3 Sm1 Sm5 81.8(2)
Sm4 Sm1 Sm5 56.0(7)
C08B Sm1 Sm5 139.9(3)
C01B Sm1 Sm5 167.7(3)
C05B Sm1 Sm5 160.5(3)
C07B Sm1 Sm5 126.8(3)
Sm3 Sm4 Sm2 10.3(4)
Sm3 Sm4 Sm1 28.2(6)
Sm2 Sm4 Sm1 24.1(4)
Sm3 Sm4 Sm5 110.5(13)
Sm2 Sm4 Sm5 100.3(10)
Sm1 Sm4 Sm5 95.8(9)
Sm4 Sm5 Sm3 17.8(4)
Sm4 Sm5 Sm1 28.2(4)
Sm3 Sm5 Sm1 13.98(6)
Sm4 Sm5 Sm2 25.7(4)
Sm3 Sm5 Sm2 7.86(8)
Sm1 Sm5 Sm2 11.07(11)
Cl02 C11S Cl03 111.2
Cl02 C11S Cl01 111.2
Cl03 C11S Cl01 111.2
Cl31 C31S Cl32 111.2
Cl31 C31S Cl33 111.2
Cl32 C31S Cl33 111.2
C42S C41S C46S 120.0
C41S C42S C43S 120.0
C44S C43S C42S 120.0
C45S C44S C43S 120.0
C44S C45S C46S 120.0
C45S C46S C41S 120.0
Cl53 C51S Cl52 111.2
Cl53 C51S Cl51 111.2
Cl52 C51S Cl51 111.2

loop_
_geom_bond_atom_site_label_1
_geom_bond_atom_site_label_2
_geom_bond_distance
Ni1 N03 1.940(6)
Ni1 N04 1.955(8)
Ni1 N01 1.965(4)
Ni1 N02 1.965(4)
Ni1 C23B 2.776(12)
Ni1 C20E 2.88(3)
N01 C01P 1.377(11)
N01 C18P 1.380(10)
N02 C11P 1.346(10)
N02 C08P 1.402(10)
N03 C13P 1.373(8)
N03 C16P 1.414(8)
N04 C03P 1.334(9)
N04 C06P 1.425(9)
C01P C02P 1.307(10)
C01P C20P 1.476(11)
C02P C03P 1.3920
C03P C04P 1.4422
C04P C05P 1.4360
C04P C35P 1.491(11)
C05P C06P 1.3264
C05P C33P 1.492(9)
C06P C07P 1.3928
C07P C08P 1.384(8)
C08P C09P 1.438(12)
C09P C10P 1.345(9)
C09P C31P 1.490(12)
C10P C11P 1.461(10)
C10P C29P 1.506(11)
C11P C12P 1.372(11)
C12P C13P 1.373(8)
C13P C14P 1.501(10)
C14P C15P 1.334(11)
C14P C27P 1.490(10)
C15P C16P 1.457(9)
C15P C25P 1.501(8)
C16P C17P 1.349(9)
C17P C18P 1.434(11)
C18P C19P 1.433(10)
C19P C20P 1.372(10)
C19P C23P 1.481(10)
C20P C21P 1.506(13)
C21P C22P 1.567(16)
C23P C24P 1.544(12)
C25P C26P 1.531(9)
C27P C28P 1.519(12)
C29P C30P 1.579(12)
C31P C32P 1.508(14)
C33P C34P 1.526(14)
C35P C36P 1.533(14)
C01B C05B 1.389(12)
C01B C02B 1.408(12)
C01B C08B 1.413(11)
C01B Sm1 2.571(11)
C02B C11B 1.429(17)
C02B C03B 1.437(12)
C03B C14B 1.398(13)
C03B C04B 1.442(12)
C04B C05B 1.367(12)
C04B C17B 1.426(17)
C05B C06B 1.381(12)
C05B Sm1 2.571(12)
C06B C07B 1.419(12)
C06B C19B 1.433(17)
C07B C22B 1.362(13)
C07B C08B 1.405(12)
C07B Sm1 2.573(12)
C08B C09B 1.439(16)
C08B Sm1 2.559(9)
C09B C10B 1.438(15)
C09B C24B 1.473(14)
C10B C11B 1.411(15)
C10B C27B 1.46(2)
C11B C12B 1.452(15)
C12B C29B 1.432(12)
C12B C13B 1.448(12)
C13B C31B 1.424(12)
C13B C14B 1.450(14)
C14B C15B 1.436(13)
C15B C16B 1.434(12)
C15B C33B 1.465(12)
C16B C35B 1.437(12)
C16B C17B 1.463(15)
C17B C18B 1.408(15)
C18B C19B 1.429(15)
C18B C37B 1.45(2)
C19B C20B 1.485(15)
C20B C21B 1.429(13)
C20B C39B 1.441(13)
C21B C22B 1.396(14)
C21B C41B 1.422(12)
C22B C23B 1.413(14)
C23B C43B 1.404(12)
C23B C24B 1.423(12)
C24B C25B 1.414(12)
C25B C26B 1.295(13)
C25B C44B 1.427(12)
C26B C47B 1.449(15)
C26B C27B 1.467(15)
C27B C28B 1.442(15)
C28B C29B 1.340(13)
C28B C48B 1.482(15)
C29B C30B 1.427(12)
C30B C31B 1.418(12)
C30B C50B 1.474(18)
C31B C32B 1.473(15)
C32B C52B 1.359(19)
C32B C33B 1.479(14)
C33B C34B 1.445(12)
C34B C35B 1.443(12)
C34B C54B 1.512(18)
C35B C36B 1.351(13)
C36B C56B 1.412(15)
C36B C37B 1.442(15)
C37B C38B 1.416(15)
C38B C39B 1.338(14)
C38B C57B 1.417(15)
C39B C40B 1.408(13)
C40B C41B 1.428(13)
C40B C59B 1.486(18)
C41B C42B 1.446(15)
C42B C61B 1.332(18)
C42B C43B 1.454(14)
C43B C44B 1.416(12)
C44B C45B 1.45(2)
C45B C62B 1.434(17)
C45B C46B 1.442(18)
C46B C47B 1.386(12)
C46B C65B 1.505(17)
C47B C48B 1.492(15)
C48B C49B 1.392(12)
C49B C50B 1.459(18)
C49B C66B 1.529(17)
C50B C51B 1.451(17)
C51B C68B 1.463(13)
C51B C52B 1.464(13)
C52B C53B 1.467(13)
C53B C69B 1.451(13)
C53B C54B 1.470(17)
C54B C55B 1.437(18)
C55B C56B 1.367(12)
C55B C76B 1.483(17)
C56B C57B 1.445(15)
C57B C58B 1.367(12)
C58B C59B 1.441(18)
C58B C75B 1.507(18)
C59B C60B 1.419(18)
C60B C61B 1.438(13)
C60B C74B 1.458(13)
C61B C62B 1.438(13)
C62B C63B 1.445(13)
C63B C64B 1.371(15)
C63B C74B 1.435(13)
C64B C72B 1.422(14)
C64B C65B 1.445(14)
C65B C66B 1.407(14)
C66B C67B 1.431(14)
C67B C68B 1.373(14)
C67B C72B 1.415(14)
C68B C69B 1.451(13)
C69B C70B 1.402(14)
C70B C76B 1.415(14)
C70B C71B 1.427(14)
C71B C73B 1.408(15)
C71B C72B 1.45(2)
C73B C74B 1.378(15)
C73B C75B 1.415(14)
C75B C76B 1.411(14)
C01E C05E 1.411(14)
C01E C08E 1.424(14)
C01E C02E 1.430(14)
C01E Sm3 2.43(3)
C01E Sm2 2.52(3)
C02E C03E 1.426(14)
C02E C11E 1.439(18)
C02E Sm2 2.42(3)
C02E Sm3 2.58(3)
C03E C14E 1.408(18)
C03E C04E 1.419(14)
C03E Sm2 2.48(4)
C04E C05E 1.406(14)
C04E C17E 1.426(19)
C05E C06E 1.409(14)
C05E Sm3 2.64(3)
C05E Sm2 2.65(3)
C06E C07E 1.402(14)
C06E C19E 1.424(19)
C07E C22E 1.398(18)
C07E C08E 1.420(14)
C08E C09E 1.439(19)
C08E Sm3 2.32(4)
C09E C10E 1.436(17)
C09E C24E 1.480(17)
C10E C11E 1.432(17)
C10E C27E 1.46(2)
C11E C12E 1.467(17)
C12E C29E 1.422(14)
C12E C13E 1.445(14)
C13E C14E 1.414(16)
C13E C31E 1.430(14)
C14E C15E 1.428(16)
C15E C33E 1.432(14)
C15E C16E 1.435(14)
C16E C35E 1.437(14)
C16E C17E 1.458(17)
C17E C18E 1.414(17)
C18E C19E 1.424(17)
C18E C37E 1.46(2)
C19E C20E 1.474(17)
C20E C39E 1.426(14)
C20E C21E 1.440(14)
C21E C22E 1.430(16)
C21E C41E 1.448(14)
C22E C23E 1.413(16)
C23E C43E 1.440(14)
C23E C24E 1.440(14)
C24E C25E 1.444(14)
C25E C26E 1.332(17)
C25E C44E 1.440(14)
C26E C47E 1.46(2)
C26E C27E 1.47(2)
C27E C28E 1.44(2)
C28E C29E 1.351(16)
C28E C48E 1.50(2)
C29E C30E 1.438(14)
C30E C31E 1.443(14)
C30E C50E 1.480(19)
C31E C32E 1.454(17)
C32E C52E 1.36(2)
C32E C33E 1.475(17)
C33E C34E 1.443(14)
C34E C35E 1.442(14)
C34E C54E 1.48(2)
C35E C36E 1.339(16)
C36E C56E 1.42(2)
C36E C37E 1.46(2)
C37E C38E 1.39(2)
C38E C39E 1.319(16)
C38E C57E 1.40(2)
C39E C40E 1.426(14)
C40E C41E 1.421(14)
C40E C59E 1.47(2)
C41E C42E 1.456(17)
C42E C61E 1.35(2)
C42E C43E 1.462(17)
C43E C44E 1.436(14)
C44E C45E 1.46(3)
C45E C62E 1.450(19)
C45E C46E 1.45(2)
C46E C47E 1.384(16)
C46E C65E 1.516(19)
C47E C48E 1.52(2)
C48E C49E 1.386(16)
C49E C50E 1.461(19)
C49E C66E 1.516(19)
C50E C51E 1.451(19)
C51E C68E 1.454(15)
C51E C52E 1.459(15)
C52E C53E 1.442(15)
C53E C54E 1.442(19)
C53E C69E 1.444(15)
C54E C55E 1.441(19)
C55E C56E 1.356(16)
C55E C76E 1.490(19)
C56E C57E 1.45(2)
C57E C58E 1.367(16)
C58E C59E 1.435(19)
C58E C75E 1.497(19)
C59E C60E 1.430(19)
C60E C74E 1.438(14)
C60E C61E 1.459(15)
C61E C62E 1.450(15)
C62E C63E 1.459(15)
C63E C64E 1.385(17)
C63E C74E 1.441(15)
C64E C65E 1.415(16)
C64E C72E 1.430(16)
C65E C66E 1.434(16)
C66E C67E 1.431(16)
C67E C68E 1.381(17)
C67E C72E 1.415(16)
C68E C69E 1.442(15)
C69E C70E 1.365(17)
C70E C71E 1.405(16)
C70E C76E 1.406(16)
C71E C73E 1.406(16)
C71E C72E 1.44(3)
C73E C74E 1.361(17)
C73E C75E 1.406(16)
C75E C76E 1.407(16)
Sm2 Sm3 0.510(5)
Sm2 Sm1 0.716(7)
Sm2 Sm4 1.64(2)
Sm2 Sm5 3.724(6)
Sm3 Sm1 0.893(4)
Sm3 Sm4 1.20(2)
Sm3 Sm5 3.659(5)
Sm1 Sm4 1.75(2)
Sm1 Sm5 3.678(5)
Sm4 Sm5 3.06(2)
Cl01 C11S 1.7763
Cl02 C11S 1.7762
Cl03 C11S 1.7762
Cl31 C31S 1.7762
Cl32 C31S 1.7762
Cl33 C31S 1.7762
C41S C42S 1.3900
C41S C46S 1.3900
C42S C43S 1.3900
C43S C44S 1.3900
C44S C45S 1.3900
C45S C46S 1.3900
Cl51 C51S 1.7762
Cl52 C51S 1.7762
Cl53 C51S 1.7761

loop_
_platon_squeeze_void_nr
_platon_squeeze_void_average_x
_platon_squeeze_void_average_y
_platon_squeeze_void_average_z
_platon_squeeze_void_volume
_platon_squeeze_void_count_electrons
_platon_squeeze_void_content
1 0.000 0.112 0.000 285 49 ' '
2 0.500 0.612 0.000 285 49 ' '
